data_4331554
loop_
_publ_author_name
'Childress, Montana V.'
'Millar, David'
'Alam, Todd M.'
'Kreisel, Kevin A.'
'Yap, Glenn P. A.'
'Zakharov, Lev N.'
'Golen, James A.'
'Rheingold, Arnold L.'
'Doerrer, Linda H.'

_publ_section_title
;
 Thallophilic Interactions in Aryloxide Compounds:&#x00A0; the
 {Tl2(\m2-OAr)4} Structural Motif in (TlOAr)4and Tl2Cu(OAr)4Compounds
;
_journal_issue 10
_journal_name_full 'Inorganic Chemistry'
_journal_page_first 3864
_journal_page_last 3877
_journal_paper_doi 10.1021/ic050955o
_journal_volume 45
_journal_year 2006
_chemical_formula_sum 'C152 H40 Cu5 F100 O22 Tl10'
_chemical_formula_weight 6479.24
_chemical_name_systematic
; 
 ? 
;
_space_group_IT_number 2
_symmetry_cell_setting triclinic
_symmetry_space_group_name_Hall '-P 1'
_symmetry_space_group_name_H-M 'P -1'
_atom_sites_solution_hydrogens geom
_atom_sites_solution_primary direct
_atom_sites_solution_secondary difmap
_audit_creation_method SHELXL-97
_cell_angle_alpha 96.7340(10)
_cell_angle_beta 94.6110(10)
_cell_angle_gamma 93.6480(10)
_cell_formula_units_Z 2
_cell_length_a 14.8580(8)
_cell_length_b 20.1452(11)
_cell_length_c 28.5113(16)
_cell_measurement_temperature 218(2)
_cell_volume 8424.6(8)
_computing_structure_refinement 'SHELXL-97 (Sheldrick, 1997)'
_computing_structure_solution 'SHELXS-97 (Sheldrick, 1990)'
_diffrn_ambient_temperature 218(2)
_diffrn_measured_fraction_theta_full 0.925
_diffrn_measured_fraction_theta_max 0.925
_diffrn_measurement_device_type 'CCD area detector'
_diffrn_radiation_monochromator graphite
_diffrn_radiation_source 'fine-focus sealed tube'
_diffrn_radiation_type MoK\a
_diffrn_radiation_wavelength 0.71073
_diffrn_reflns_av_R_equivalents 0.0445
_diffrn_reflns_av_sigmaI/netI 0.0988
_diffrn_reflns_limit_h_max 19
_diffrn_reflns_limit_h_min -19
_diffrn_reflns_limit_k_max 26
_diffrn_reflns_limit_k_min -24
_diffrn_reflns_limit_l_max 37
_diffrn_reflns_limit_l_min -35
_diffrn_reflns_number 63161
_diffrn_reflns_theta_full 28.34
_diffrn_reflns_theta_max 28.34
_diffrn_reflns_theta_min 1.18
_exptl_absorpt_coefficient_mu 10.316
_exptl_absorpt_correction_T_max 1.000
_exptl_absorpt_correction_T_min 0.491
_exptl_absorpt_correction_type multi-scan
_exptl_absorpt_process_details SADABS
_exptl_crystal_colour Orange
_exptl_crystal_density_diffrn 2.554
_exptl_crystal_density_method 'not measured'
_exptl_crystal_description Plate
_exptl_crystal_F_000 5966
_exptl_crystal_size_max 0.40
_exptl_crystal_size_mid 0.15
_exptl_crystal_size_min 0.03
_refine_diff_density_max 3.159
_refine_diff_density_min -2.120
_refine_diff_density_rms 0.214
_refine_ls_extinction_method none
_refine_ls_goodness_of_fit_ref 1.036
_refine_ls_hydrogen_treatment mixed
_refine_ls_matrix_type full
_refine_ls_number_parameters 2520
_refine_ls_number_reflns 38893
_refine_ls_number_restraints 0
_refine_ls_restrained_S_all 1.036
_refine_ls_R_factor_all 0.1152
_refine_ls_R_factor_gt 0.0658
_refine_ls_shift/su_max 0.007
_refine_ls_shift/su_mean 0.001
_refine_ls_structure_factor_coef Fsqd
_refine_ls_weighting_details 'calc w=1/[\s^2^(Fo^2^)+(0.0727P)^2^+0.0000P] where P=(Fo^2^+2Fc^2^)/3'
_refine_ls_weighting_scheme calc
_refine_ls_wR_factor_gt 0.1485
_refine_ls_wR_factor_ref 0.1694
_reflns_number_gt 23968
_reflns_number_total 38893
_reflns_threshold_expression >2sigma(I)
_cod_data_source_file ic050955osup1.cif
_cod_data_source_block Compound4-doe25-Tl2CuOArF4
_cod_depositor_comments
;
The following automatic conversions were performed:

'_symmetry_cell_setting' value 'Triclinic' changed to 'triclinic'
according to /home/saulius/struct/CIF-dictionaries/cif_core.dic
dictionary named 'cif_core.dic' version 2.4.2 from
2011-04-26.

'_exptl_absorpt_correction_type' value 'Multi-scan'
changed to 'multi-scan' according to
/home/saulius/struct/CIF-dictionaries/cif_core.dic dictionary named
'cif_core.dic' version 2.4.2 from 2011-04-26.

Automatic conversion script
Id: cif_fix_values 1891 2012-01-12 08:04:46Z andrius 
;
_cod_original_sg_symbol_H-M P-1
_cod_database_code 4331554

loop_
_symmetry_equiv_pos_as_xyz
'x, y, z'
'-x, -y, -z'

loop_
_atom_site_label
_atom_site_type_symbol
_atom_site_fract_x
_atom_site_fract_y
_atom_site_fract_z
_atom_site_U_iso_or_equiv
_atom_site_adp_type
_atom_site_occupancy
_atom_site_symmetry_multiplicity
_atom_site_calc_flag
_atom_site_refinement_flags
Tl1 Tl -0.30077(3) 0.26370(3) 0.108076(17) 0.05006(13) Uani 1 1 d .
Tl2 Tl -0.07074(3) 0.29736(2) 0.052416(17) 0.04638(12) Uani 1 1 d .
Tl3 Tl 0.11023(3) 0.35178(3) 0.266746(17) 0.05252(14) Uani 1 1 d .
Tl4 Tl -0.05493(3) 0.20329(3) 0.284280(17) 0.05366(14) Uani 1 1 d .
Tl5 Tl 0.22417(3) 0.36395(3) 0.482810(17) 0.05289(13) Uani 1 1 d .
Tl6 Tl 0.19444(3) 0.16803(3) 0.469364(17) 0.05168(13) Uani 1 1 d .
Tl7 Tl 0.35748(3) 0.36051(3) 0.697710(17) 0.05499(14) Uani 1 1 d .
Tl8 Tl 0.47457(3) 0.20460(3) 0.658426(18) 0.05484(13) Uani 1 1 d .
Tl9 Tl 0.52427(3) 0.33055(3) 0.907151(17) 0.04797(12) Uani 1 1 d .
Tl10 Tl 0.72472(3) 0.25321(3) 0.850386(17) 0.04973(13) Uani 1 1 d .
Cu1 Cu -0.07689(8) 0.28752(7) 0.17896(4) 0.0367(3) Uani 1 1 d .
Cu2 Cu 0.11952(8) 0.26858(7) 0.37587(4) 0.0400(3) Uani 1 1 d .
Cu3 Cu 0.30579(8) 0.27275(7) 0.57800(4) 0.0396(3) Uani 1 1 d .
Cu4 Cu 0.51645(8) 0.29227(7) 0.77944(4) 0.0376(3) Uani 1 1 d .
Cu5 Cu 0.71136(8) 0.28143(7) 0.97974(5) 0.0384(3) Uani 1 1 d .
O1 O -0.1520(5) 0.3456(4) 0.1481(3) 0.0404(18) Uani 1 1 d .
O2 O -0.1110(5) 0.2243(3) 0.1229(3) 0.0423(19) Uani 1 1 d .
O3 O -0.0674(5) 0.3341(4) 0.2434(3) 0.0453(19) Uani 1 1 d .
O4 O 0.0252(5) 0.2435(4) 0.2034(3) 0.050(2) Uani 1 1 d .
O5 O 0.0166(5) 0.3084(4) 0.3482(2) 0.0456(19) Uani 1 1 d .
O6 O 0.1405(5) 0.2422(4) 0.3104(3) 0.048(2) Uani 1 1 d .
O7 O 0.0880(5) 0.2750(4) 0.4410(3) 0.0447(19) Uani 1 1 d .
O8 O 0.2377(5) 0.2543(4) 0.4047(3) 0.0450(19) Uani 1 1 d .
O9 O 0.1851(5) 0.2580(5) 0.5482(2) 0.050(2) Uani 1 1 d .
O10 O 0.3365(5) 0.2777(4) 0.5141(2) 0.050(2) Uani 1 1 d .
O11 O 0.2845(5) 0.2506(5) 0.6400(3) 0.058(3) Uani 1 1 d .
O12 O 0.4222(5) 0.3058(4) 0.6098(3) 0.050(2) Uani 1 1 d .
O13 O 0.4097(5) 0.2497(4) 0.7431(2) 0.0416(18) Uani 1 1 d .
O14 O 0.5323(5) 0.3294(4) 0.7204(3) 0.054(2) Uani 1 1 d .
O15 O 0.5172(5) 0.2404(4) 0.8321(3) 0.0424(19) Uani 1 1 d .
O16 O 0.6045(5) 0.3492(4) 0.8214(2) 0.0383(17) Uani 1 1 d .
O17 O 0.6425(5) 0.2243(4) 0.9292(3) 0.047(2) Uani 1 1 d .
O18 O 0.6998(5) 0.3464(4) 0.9351(3) 0.049(2) Uani 1 1 d .
O19 O 0.7487(6) 0.2160(4) 1.0195(3) 0.055(2) Uani 1 1 d .
O20 O 0.7544(5) 0.3432(4) 1.0344(3) 0.0420(18) Uani 1 1 d .
C1 C -0.1463(7) 0.4105(6) 0.1612(4) 0.039(3) Uani 1 1 d .
C2 C -0.2230(8) 0.4448(6) 0.1708(4) 0.049(3) Uani 1 1 d .
C3 C -0.2204(9) 0.5120(7) 0.1853(5) 0.060(4) Uani 1 1 d .
C4 C -0.1419(11) 0.5503(6) 0.1919(6) 0.072(5) Uani 1 1 d .
C5 C -0.0640(9) 0.5188(7) 0.1812(5) 0.062(4) Uani 1 1 d .
C6 C -0.0643(7) 0.4495(6) 0.1671(4) 0.044(3) Uani 1 1 d .
C7 C -0.1069(8) 0.1598(6) 0.1239(4) 0.049(3) Uani 1 1 d .
C8 C -0.0665(7) 0.1204(6) 0.0885(4) 0.043(3) Uani 1 1 d .
C9 C -0.0617(8) 0.0518(7) 0.0865(5) 0.059(4) Uani 1 1 d .
C10 C -0.0991(11) 0.0197(7) 0.1211(6) 0.068(4) Uani 1 1 d .
C11 C -0.1402(9) 0.0543(8) 0.1555(6) 0.070(4) Uani 1 1 d .
C12 C -0.1453(8) 0.1241(7) 0.1558(5) 0.055(3) Uani 1 1 d .
C13 C -0.1307(8) 0.3695(6) 0.2606(4) 0.042(3) Uani 1 1 d .
C14 C -0.2207(8) 0.3456(7) 0.2610(5) 0.053(3) Uani 1 1 d .
C15 C -0.2836(9) 0.3835(8) 0.2781(5) 0.062(4) Uani 1 1 d .
C16 C -0.2635(11) 0.4480(8) 0.2968(5) 0.069(4) Uani 1 1 d .
C17 C -0.1751(10) 0.4758(7) 0.2976(4) 0.059(4) Uani 1 1 d .
C18 C -0.1107(9) 0.4357(7) 0.2799(4) 0.055(3) Uani 1 1 d .
C19 C 0.0844(8) 0.2152(8) 0.1743(5) 0.058(4) Uani 1 1 d .
C20 C 0.1304(9) 0.2519(10) 0.1447(5) 0.066(4) Uani 1 1 d .
C21 C 0.1977(11) 0.2224(10) 0.1175(6) 0.078(5) Uani 1 1 d .
C22 C 0.2129(12) 0.1592(12) 0.1217(7) 0.098(7) Uani 1 1 d .
C23 C 0.1691(11) 0.1185(11) 0.1486(6) 0.084(6) Uani 1 1 d .
C24 C 0.1031(11) 0.1489(10) 0.1763(6) 0.076(5) Uani 1 1 d .
C25 C -0.0253(8) 0.3544(6) 0.3725(4) 0.042(3) Uani 1 1 d .
C26 C -0.1208(10) 0.3464(7) 0.3763(4) 0.060(4) Uani 1 1 d .
C27 C -0.1655(11) 0.3949(8) 0.3999(5) 0.065(4) Uani 1 1 d .
C28 C -0.1198(13) 0.4499(10) 0.4214(6) 0.085(5) Uani 1 1 d .
C29 C -0.0259(13) 0.4613(8) 0.4186(6) 0.080(5) Uani 1 1 d .
C30 C 0.0180(10) 0.4129(7) 0.3941(5) 0.064(4) Uani 1 1 d .
C31 C 0.1852(8) 0.1914(8) 0.2958(4) 0.058(4) Uani 1 1 d .
C32 C 0.2518(9) 0.1946(8) 0.2637(5) 0.059(4) Uani 1 1 d .
C33 C 0.2990(11) 0.1453(11) 0.2474(6) 0.082(5) Uani 1 1 d .
C34 C 0.2798(15) 0.0827(13) 0.2621(6) 0.115(9) Uani 1 1 d .
C35 C 0.2132(13) 0.0735(9) 0.2915(7) 0.089(6) Uani 1 1 d .
C36 C 0.1707(11) 0.1280(8) 0.3092(5) 0.068(4) Uani 1 1 d .
C37 C 0.0040(7) 0.2698(6) 0.4540(4) 0.042(3) Uani 1 1 d .
C38 C -0.0527(9) 0.2106(7) 0.4422(5) 0.061(4) Uani 1 1 d .
C39 C -0.1353(9) 0.2028(8) 0.4576(5) 0.061(4) Uani 1 1 d .
C40 C -0.1659(9) 0.2547(10) 0.4869(5) 0.073(5) Uani 1 1 d .
C41 C -0.1097(10) 0.3132(8) 0.5009(5) 0.062(4) Uani 1 1 d .
C42 C -0.0279(8) 0.3170(7) 0.4835(5) 0.052(3) Uani 1 1 d .
C43 C 0.3085(8) 0.2502(7) 0.3808(4) 0.049(3) Uani 1 1 d .
C44 C 0.3421(8) 0.3050(8) 0.3590(4) 0.056(3) Uani 1 1 d .
C45 C 0.4174(10) 0.3022(9) 0.3354(5) 0.074(5) Uani 1 1 d .
C46 C 0.4612(9) 0.2477(10) 0.3325(5) 0.076(5) Uani 1 1 d .
C47 C 0.4349(9) 0.1937(8) 0.3520(5) 0.064(4) Uani 1 1 d .
C48 C 0.3569(8) 0.1958(7) 0.3765(4) 0.052(3) Uani 1 1 d .
C49 C 0.1086(8) 0.2643(8) 0.5686(4) 0.059(4) Uani 1 1 d .
C50 C 0.0398(8) 0.2131(7) 0.5633(4) 0.050(3) Uani 1 1 d .
C51 C -0.0376(8) 0.2201(9) 0.5833(5) 0.064(4) Uani 1 1 d .
C52 C -0.0553(9) 0.2791(11) 0.6080(6) 0.090(6) Uani 1 1 d .
C53 C 0.0097(10) 0.3310(10) 0.6151(5) 0.082(5) Uani 1 1 d .
C54 C 0.0884(8) 0.3239(8) 0.5949(4) 0.059(4) Uani 1 1 d .
C55 C 0.4136(8) 0.2624(7) 0.4969(4) 0.055(3) Uani 1 1 d .
C56 C 0.4597(9) 0.3073(10) 0.4717(5) 0.070(5) Uani 1 1 d .
C57 C 0.5367(11) 0.2895(16) 0.4494(5) 0.124(11) Uani 1 1 d .
C58 C 0.5672(16) 0.2302(17) 0.4506(9) 0.137(13) Uani 1 1 d .
C59 C 0.5209(15) 0.1832(14) 0.4747(7) 0.107(8) Uani 1 1 d .
C60 C 0.4476(11) 0.2019(10) 0.4982(6) 0.078(5) Uani 1 1 d .
C61 C 0.2142(8) 0.2116(9) 0.6483(5) 0.066(4) Uani 1 1 d .
C62 C 0.1979(13) 0.1459(10) 0.6267(7) 0.086(5) Uani 1 1 d .
C63 C 0.1249(17) 0.1080(13) 0.6383(11) 0.140(13) Uani 1 1 d .
C64 C 0.0650(17) 0.1277(16) 0.6652(9) 0.142(15) Uani 1 1 d .
C65 C 0.0787(13) 0.1940(18) 0.6868(7) 0.142(12) Uani 1 1 d .
C66 C 0.1496(10) 0.2359(11) 0.6788(5) 0.079(5) Uani 1 1 d .
C67 C 0.4741(8) 0.3536(7) 0.5931(4) 0.047(3) Uani 1 1 d .
C68 C 0.4411(8) 0.4117(7) 0.5810(5) 0.059(4) Uani 1 1 d .
C69 C 0.4945(11) 0.4619(8) 0.5661(6) 0.077(5) Uani 1 1 d .
C70 C 0.5874(10) 0.4543(9) 0.5640(6) 0.081(5) Uani 1 1 d .
C71 C 0.6191(9) 0.3969(9) 0.5760(5) 0.070(4) Uani 1 1 d .
C72 C 0.5675(9) 0.3439(8) 0.5898(5) 0.060(4) Uani 1 1 d .
C73 C 0.3373(8) 0.2247(7) 0.7626(4) 0.050(3) Uani 1 1 d .
C74 C 0.2994(8) 0.1619(7) 0.7480(5) 0.054(3) Uani 1 1 d .
C75 C 0.2251(9) 0.1339(8) 0.7652(6) 0.066(4) Uani 1 1 d .
C76 C 0.1862(10) 0.1713(10) 0.7987(7) 0.083(6) Uani 1 1 d .
C77 C 0.2204(10) 0.2369(9) 0.8172(5) 0.068(4) Uani 1 1 d .
C78 C 0.2973(9) 0.2617(7) 0.7986(4) 0.056(3) Uani 1 1 d .
C79 C 0.6099(10) 0.3623(7) 0.7124(4) 0.054(4) Uani 1 1 d .
C80 C 0.6083(11) 0.4243(8) 0.6999(5) 0.071(5) Uani 1 1 d .
C81 C 0.6888(15) 0.4609(9) 0.6922(6) 0.084(6) Uani 1 1 d .
C82 C 0.7676(15) 0.4353(12) 0.6979(6) 0.106(8) Uani 1 1 d .
C83 C 0.7725(13) 0.3731(10) 0.7104(6) 0.084(5) Uani 1 1 d .
C84 C 0.6899(11) 0.3360(8) 0.7182(5) 0.067(4) Uani 1 1 d .
C85 C 0.4811(7) 0.1776(6) 0.8281(4) 0.042(3) Uani 1 1 d .
C86 C 0.5070(8) 0.1264(7) 0.7977(5) 0.056(3) Uani 1 1 d .
C87 C 0.4719(9) 0.0617(7) 0.7962(5) 0.062(4) Uani 1 1 d .
C88 C 0.4066(9) 0.0460(7) 0.8251(5) 0.064(4) Uani 1 1 d .
C89 C 0.3782(8) 0.0965(7) 0.8555(5) 0.053(3) Uani 1 1 d .
C90 C 0.4161(8) 0.1587(6) 0.8582(4) 0.046(3) Uani 1 1 d .
C91 C 0.6222(7) 0.4134(6) 0.8159(4) 0.039(3) Uani 1 1 d .
C92 C 0.5540(7) 0.4554(7) 0.8108(5) 0.053(3) Uani 1 1 d .
C93 C 0.5703(10) 0.5197(7) 0.8054(6) 0.073(4) Uani 1 1 d .
C94 C 0.6581(10) 0.5473(7) 0.8059(6) 0.071(4) Uani 1 1 d .
C95 C 0.7271(8) 0.5092(6) 0.8127(4) 0.047(3) Uani 1 1 d .
C96 C 0.7084(7) 0.4410(6) 0.8173(4) 0.040(3) Uani 1 1 d .
C97 C 0.5993(8) 0.1669(6) 0.9355(4) 0.047(3) Uani 1 1 d .
C98 C 0.6155(7) 0.1069(6) 0.9092(4) 0.045(3) Uani 1 1 d .
C99 C 0.5706(9) 0.0460(6) 0.9138(5) 0.060(4) Uani 1 1 d .
C100 C 0.5073(8) 0.0448(7) 0.9446(5) 0.053(3) Uani 1 1 d .
C101 C 0.4863(9) 0.1018(8) 0.9708(5) 0.062(4) Uani 1 1 d .
C102 C 0.5344(9) 0.1627(6) 0.9654(4) 0.048(3) Uani 1 1 d .
C103 C 0.7573(7) 0.4007(6) 0.9378(4) 0.040(3) Uani 1 1 d .
C104 C 0.7268(7) 0.4632(6) 0.9333(4) 0.045(3) Uani 1 1 d .
C105 C 0.7824(8) 0.5186(6) 0.9353(4) 0.048(3) Uani 1 1 d .
C106 C 0.8758(9) 0.5135(7) 0.9410(5) 0.058(4) Uani 1 1 d .
C107 C 0.9080(8) 0.4539(7) 0.9448(5) 0.063(4) Uani 1 1 d .
C108 C 0.8488(8) 0.3991(6) 0.9431(4) 0.046(3) Uani 1 1 d .
C109 C 0.7655(8) 0.1545(7) 1.0056(5) 0.051(3) Uani 1 1 d .
C110 C 0.8153(9) 0.1373(7) 0.9677(6) 0.066(4) Uani 1 1 d .
C111 C 0.8352(10) 0.0760(8) 0.9545(6) 0.069(4) Uani 1 1 d .
C112 C 0.8091(10) 0.0228(7) 0.9763(6) 0.069(5) Uani 1 1 d .
C113 C 0.7565(10) 0.0357(7) 1.0147(6) 0.069(4) Uani 1 1 d .
C114 C 0.7357(9) 0.1007(7) 1.0276(6) 0.061(4) Uani 1 1 d .
C115 C 0.7272(7) 0.4038(6) 1.0427(4) 0.039(3) Uani 1 1 d .
C116 C 0.6381(8) 0.4191(7) 1.0419(5) 0.063(4) Uani 1 1 d .
C117 C 0.6127(9) 0.4845(9) 1.0521(6) 0.080(5) Uani 1 1 d .
C118 C 0.6782(12) 0.5352(8) 1.0636(6) 0.079(5) Uani 1 1 d .
C119 C 0.7663(10) 0.5224(7) 1.0653(5) 0.064(4) Uani 1 1 d .
C120 C 0.7887(8) 0.4598(5) 1.0545(4) 0.040(3) Uani 1 1 d .
F1 F -0.3047(4) 0.4105(4) 0.1650(3) 0.063(2) Uani 1 1 d .
F2 F -0.2940(6) 0.5410(5) 0.1957(4) 0.096(3) Uani 1 1 d .
F3 F -0.1341(7) 0.6144(4) 0.2048(4) 0.101(3) Uani 1 1 d .
F4 F 0.0193(6) 0.5540(4) 0.1860(4) 0.108(4) Uani 1 1 d .
F5 F 0.0093(5) 0.4212(4) 0.1589(3) 0.074(2) Uani 1 1 d .
F6 F -0.0265(5) 0.1536(4) 0.0551(2) 0.0601(19) Uani 1 1 d .
F7 F -0.0242(6) 0.0192(4) 0.0516(3) 0.077(2) Uani 1 1 d .
F8 F -0.0964(7) -0.0452(4) 0.1183(4) 0.096(3) Uani 1 1 d .
F9 F -0.1747(6) 0.0243(5) 0.1894(4) 0.097(3) Uani 1 1 d .
F10 F -0.1855(5) 0.1578(4) 0.1911(3) 0.067(2) Uani 1 1 d .
F11 F -0.2425(5) 0.2827(4) 0.2417(3) 0.068(2) Uani 1 1 d .
F12 F -0.3678(6) 0.3586(5) 0.2772(4) 0.095(3) Uani 1 1 d .
F13 F -0.3252(6) 0.4866(5) 0.3145(3) 0.092(3) Uani 1 1 d .
F14 F -0.1552(6) 0.5396(4) 0.3144(3) 0.088(3) Uani 1 1 d .
F15 F -0.0254(5) 0.4639(4) 0.2813(3) 0.067(2) Uani 1 1 d .
F16 F 0.1126(6) 0.3134(5) 0.1420(3) 0.088(3) Uani 1 1 d .
F17 F 0.2412(7) 0.2596(7) 0.0912(4) 0.128(5) Uani 1 1 d .
F18 F 0.2769(7) 0.1335(7) 0.0962(4) 0.136(5) Uani 1 1 d .
F19 F 0.1878(8) 0.0579(5) 0.1537(5) 0.140(6) Uani 1 1 d .
F20 F 0.0594(6) 0.1126(4) 0.2046(4) 0.089(3) Uani 1 1 d .
F21 F -0.1649(5) 0.2911(4) 0.3566(3) 0.071(2) Uani 1 1 d .
F22 F -0.2541(6) 0.3860(5) 0.4041(4) 0.104(3) Uani 1 1 d .
F23 F -0.1579(9) 0.4999(6) 0.4475(4) 0.132(4) Uani 1 1 d .
F24 F 0.0221(8) 0.5157(5) 0.4400(4) 0.120(4) Uani 1 1 d .
F25 F 0.1087(6) 0.4228(4) 0.3919(3) 0.081(3) Uani 1 1 d .
F26 F 0.2683(5) 0.2558(6) 0.2491(3) 0.088(3) Uani 1 1 d .
F27 F 0.3582(7) 0.1473(7) 0.2170(4) 0.127(5) Uani 1 1 d .
F28 F 0.3195(10) 0.0281(8) 0.2460(4) 0.159(6) Uani 1 1 d .
F29 F 0.1969(10) 0.0136(6) 0.3071(4) 0.136(5) Uani 1 1 d .
F30 F 0.1081(6) 0.1197(4) 0.3403(3) 0.082(3) Uani 1 1 d .
F31 F -0.0220(5) 0.1597(5) 0.4144(3) 0.084(3) Uani 1 1 d .
F32 F -0.1862(6) 0.1466(5) 0.4469(4) 0.106(3) Uani 1 1 d .
F33 F -0.2448(5) 0.2478(6) 0.5049(3) 0.101(3) Uani 1 1 d .
F34 F -0.1400(6) 0.3622(5) 0.5278(3) 0.094(3) Uani 1 1 d .
F35 F 0.0235(5) 0.3748(4) 0.4974(3) 0.066(2) Uani 1 1 d .
F36 F 0.2954(6) 0.3614(5) 0.3626(3) 0.090(3) Uani 1 1 d .
F37 F 0.4464(7) 0.3543(6) 0.3136(4) 0.122(4) Uani 1 1 d .
F38 F 0.5370(6) 0.2436(6) 0.3072(4) 0.112(4) Uani 1 1 d .
F39 F 0.4780(6) 0.1367(5) 0.3488(3) 0.091(3) Uani 1 1 d .
F40 F 0.3313(5) 0.1417(4) 0.3960(3) 0.072(2) Uani 1 1 d .
F41 F 0.0533(5) 0.1550(4) 0.5383(3) 0.072(2) Uani 1 1 d .
F42 F -0.1037(6) 0.1700(5) 0.5772(3) 0.100(3) Uani 1 1 d .
F43 F -0.1355(6) 0.2864(7) 0.6271(4) 0.130(5) Uani 1 1 d .
F44 F -0.0076(7) 0.3916(7) 0.6378(4) 0.126(5) Uani 1 1 d .
F45 F 0.1537(6) 0.3743(5) 0.5997(3) 0.094(3) Uani 1 1 d .
F46 F 0.4268(7) 0.3665(6) 0.4680(3) 0.097(3) Uani 1 1 d .
F47 F 0.5746(7) 0.3374(8) 0.4253(4) 0.149(6) Uani 1 1 d .
F48 F 0.6362(7) 0.2165(9) 0.4262(4) 0.170(7) Uani 1 1 d .
F49 F 0.5532(10) 0.1262(9) 0.4738(4) 0.180(8) Uani 1 1 d .
F50 F 0.4064(8) 0.1572(5) 0.5201(4) 0.102(3) Uani 1 1 d .
F51 F 0.2545(8) 0.1215(5) 0.5998(4) 0.103(3) Uani 1 1 d .
F52 F 0.1099(10) 0.0471(7) 0.6189(5) 0.172(7) Uani 1 1 d .
F53 F -0.0060(10) 0.0945(11) 0.6773(5) 0.253(12) Uani 1 1 d .
F54 F 0.0224(8) 0.2198(12) 0.7161(4) 0.234(11) Uani 1 1 d .
F55 F 0.1633(6) 0.2973(7) 0.6991(3) 0.110(4) Uani 1 1 d .
F56 F 0.3535(5) 0.4189(4) 0.5828(3) 0.074(2) Uani 1 1 d .
F57 F 0.4596(7) 0.5165(5) 0.5556(4) 0.120(4) Uani 1 1 d .
F58 F 0.6412(7) 0.5023(6) 0.5509(4) 0.120(4) Uani 1 1 d .
F59 F 0.7098(5) 0.3889(6) 0.5749(4) 0.100(3) Uani 1 1 d .
F60 F 0.6021(5) 0.2913(4) 0.6013(3) 0.072(2) Uani 1 1 d .
F61 F 0.3356(5) 0.1235(4) 0.7132(3) 0.068(2) Uani 1 1 d .
F62 F 0.1915(6) 0.0733(5) 0.7495(4) 0.105(4) Uani 1 1 d .
F63 F 0.1119(6) 0.1444(6) 0.8161(4) 0.120(4) Uani 1 1 d .
F64 F 0.1833(7) 0.2712(6) 0.8499(4) 0.102(3) Uani 1 1 d .
F65 F 0.3323(5) 0.3209(4) 0.8151(3) 0.070(2) Uani 1 1 d .
F66 F 0.5311(7) 0.4541(5) 0.6950(4) 0.098(3) Uani 1 1 d .
F67 F 0.6808(9) 0.5240(6) 0.6801(5) 0.152(6) Uani 1 1 d .
F68 F 0.8439(8) 0.4720(6) 0.6906(4) 0.139(5) Uani 1 1 d .
F69 F 0.8510(7) 0.3491(7) 0.7167(4) 0.127(4) Uani 1 1 d .
F70 F 0.6977(5) 0.2762(4) 0.7304(3) 0.080(2) Uani 1 1 d .
F71 F 0.5701(5) 0.1410(4) 0.7676(3) 0.073(2) Uani 1 1 d .
F72 F 0.4999(6) 0.0136(4) 0.7644(4) 0.093(3) Uani 1 1 d .
F73 F 0.3713(6) -0.0167(4) 0.8231(3) 0.087(3) Uani 1 1 d .
F74 F 0.3149(5) 0.0807(4) 0.8838(3) 0.079(3) Uani 1 1 d .
F75 F 0.3881(5) 0.2067(4) 0.8890(3) 0.060(2) Uani 1 1 d .
F76 F 0.4682(5) 0.4293(4) 0.8076(4) 0.089(3) Uani 1 1 d .
F77 F 0.5011(7) 0.5582(5) 0.7969(5) 0.137(5) Uani 1 1 d .
F78 F 0.6733(7) 0.6124(4) 0.8000(4) 0.108(4) Uani 1 1 d .
F79 F 0.8109(5) 0.5339(4) 0.8136(3) 0.082(3) Uani 1 1 d .
F80 F 0.7785(4) 0.4042(4) 0.8232(2) 0.0537(18) Uani 1 1 d .
F81 F 0.6771(5) 0.1076(4) 0.8769(3) 0.065(2) Uani 1 1 d .
F82 F 0.5882(6) -0.0090(4) 0.8868(3) 0.076(2) Uani 1 1 d .
F83 F 0.4601(6) -0.0127(4) 0.9489(3) 0.088(3) Uani 1 1 d .
F84 F 0.4235(6) 0.1007(5) 1.0010(3) 0.085(3) Uani 1 1 d .
F85 F 0.5138(5) 0.2180(4) 0.9919(3) 0.069(2) Uani 1 1 d .
F86 F 0.6373(4) 0.4690(3) 0.9284(3) 0.0572(18) Uani 1 1 d .
F87 F 0.7502(6) 0.5787(4) 0.9303(3) 0.078(2) Uani 1 1 d .
F88 F 0.9306(5) 0.5698(4) 0.9423(3) 0.085(3) Uani 1 1 d .
F89 F 0.9964(5) 0.4486(4) 0.9509(4) 0.089(3) Uani 1 1 d .
F90 F 0.8837(4) 0.3388(3) 0.9473(3) 0.0572(18) Uani 1 1 d .
F91 F 0.8479(5) 0.1873(4) 0.9445(3) 0.071(2) Uani 1 1 d .
F92 F 0.8872(7) 0.0628(5) 0.9175(4) 0.095(3) Uani 1 1 d .
F93 F 0.8338(7) -0.0395(4) 0.9642(4) 0.107(4) Uani 1 1 d .
F94 F 0.7317(6) -0.0127(4) 1.0395(4) 0.101(4) Uani 1 1 d .
F95 F 0.6877(6) 0.1126(4) 1.0656(3) 0.070(2) Uani 1 1 d .
F96 F 0.5735(5) 0.3688(5) 1.0307(4) 0.097(3) Uani 1 1 d .
F97 F 0.5269(7) 0.4937(7) 1.0516(5) 0.147(5) Uani 1 1 d .
F98 F 0.6537(8) 0.5983(5) 1.0751(5) 0.128(4) Uani 1 1 d .
F99 F 0.8288(6) 0.5740(4) 1.0775(3) 0.085(3) Uani 1 1 d .
F100 F 0.8767(4) 0.4494(3) 1.0571(2) 0.0551(18) Uani 1 1 d .
C121 C -0.5334(11) 0.2374(13) 0.1032(8) 0.105(7) Uani 1 1 d .
H12A H -0.5637 0.2431 0.0739 0.126 Uiso 1 1 calc R
C122 C -0.5020(12) 0.1762(10) 0.1117(7) 0.093(6) Uani 1 1 d .
H12H H -0.5121 0.1395 0.0879 0.112 Uiso 1 1 calc R
C123 C -0.4587(13) 0.1688(10) 0.1522(8) 0.102(6) Uani 1 1 d .
H12I H -0.4366 0.1272 0.1569 0.122 Uiso 1 1 calc R
C124 C -0.4453(11) 0.2214(11) 0.1879(6) 0.084(5) Uani 1 1 d .
H12J H -0.4143 0.2172 0.2173 0.101 Uiso 1 1 calc R
C125 C -0.4799(11) 0.2809(9) 0.1782(7) 0.080(5) Uani 1 1 d .
H12K H -0.4743 0.3176 0.2021 0.096 Uiso 1 1 calc R
C126 C -0.5189(12) 0.2875(10) 0.1381(7) 0.090(5) Uani 1 1 d .
H12L H -0.5383 0.3297 0.1327 0.108 Uiso 1 1 calc R
O21 O 0.0646(8) 0.2419(6) -0.0088(4) 0.089(3) Uani 1 1 d .
C127 C 0.1208(14) 0.2902(10) -0.0216(8) 0.111(7) Uani 1 1 d .
H12B H 0.1291 0.3284 0.0034 0.134 Uiso 1 1 calc R
H12C H 0.0951 0.3058 -0.0508 0.134 Uiso 1 1 calc R
C128 C 0.2113(14) 0.2617(10) -0.0297(7) 0.113(7) Uani 1 1 d .
H12D H 0.2360 0.2770 -0.0578 0.136 Uiso 1 1 calc R
H12E H 0.2553 0.2748 -0.0021 0.136 Uiso 1 1 calc R
C129 C 0.1894(16) 0.1888(10) -0.0367(9) 0.144(10) Uani 1 1 d .
H12F H 0.2349 0.1661 -0.0189 0.173 Uiso 1 1 calc R
H12G H 0.1876 0.1714 -0.0703 0.173 Uiso 1 1 calc R
C130 C 0.0993(12) 0.1780(8) -0.0189(7) 0.096(6) Uani 1 1 d .
H12N H 0.0585 0.1496 -0.0429 0.116 Uiso 1 1 calc R
H12O H 0.1048 0.1558 0.0099 0.116 Uiso 1 1 calc R
O22 O -0.1951(9) 0.1354(7) 0.3193(7) 0.138(6) Uani 1 1 d .
C131 C -0.1855(13) 0.0686(9) 0.3275(9) 0.120(8) Uani 1 1 d .
H13B H -0.1465 0.0659 0.3565 0.145 Uiso 1 1 calc R
H13C H -0.1619 0.0423 0.3007 0.145 Uiso 1 1 calc R
C132 C -0.2797(16) 0.0473(15) 0.3325(12) 0.180(14) Uani 1 1 d .
H13L H -0.2923 0.0006 0.3183 0.216 Uiso 1 1 calc R
H13M H -0.2892 0.0496 0.3662 0.216 Uiso 1 1 calc R
C133 C -0.338(2) 0.0865(18) 0.3110(19) 0.30(3) Uani 1 1 d .
H13J H -0.3910 0.0937 0.3291 0.357 Uiso 1 1 calc R
H13K H -0.3591 0.0667 0.2786 0.357 Uiso 1 1 calc R
C134 C -0.2819(17) 0.1485(13) 0.3115(11) 0.153(11) Uani 1 1 d .
H13H H -0.2916 0.1661 0.2810 0.184 Uiso 1 1 calc R
H13I H -0.2977 0.1822 0.3365 0.184 Uiso 1 1 calc R
C135 C 0.1022(10) 0.0007(9) 0.4592(7) 0.193(13) Uiso 1 1 d G
H13A H 0.0386 -0.0029 0.4554 0.231 Uiso 1 1 calc R
C136 C 0.1464(14) 0.0039(9) 0.5034(6) 0.178(12) Uiso 1 1 d G
H13D H 0.1132 0.0025 0.5300 0.213 Uiso 1 1 calc R
C137 C 0.2389(14) 0.0090(9) 0.5089(6) 0.183(12) Uiso 1 1 d G
H13E H 0.2693 0.0112 0.5393 0.219 Uiso 1 1 calc R
C138 C 0.2872(10) 0.0110(8) 0.4702(7) 0.166(11) Uiso 1 1 d G
H13F H 0.3508 0.0146 0.4740 0.200 Uiso 1 1 calc R
C139 C 0.2430(12) 0.0078(8) 0.4260(6) 0.132(8) Uiso 1 1 d G
H13G H 0.2762 0.0092 0.3994 0.158 Uiso 1 1 calc R
C140 C 0.1505(12) 0.0027(8) 0.4205(5) 0.131(8) Uiso 1 1 d G
H14A H 0.1201 0.0005 0.3901 0.157 Uiso 1 1 calc R
C141 C 0.5880(16) 0.0579(11) 0.6635(8) 0.100(6) Uani 1 1 d .
H14B H 0.5769 0.0332 0.6887 0.120 Uiso 1 1 calc R
C142 C 0.5384(13) 0.0454(8) 0.6220(9) 0.101(6) Uani 1 1 d .
H14C H 0.4940 0.0092 0.6176 0.121 Uiso 1 1 calc R
C143 C 0.5485(13) 0.0813(11) 0.5866(7) 0.107(7) Uani 1 1 d .
H14D H 0.5062 0.0755 0.5598 0.128 Uiso 1 1 calc R
C144 C 0.6182(17) 0.1250(11) 0.5894(6) 0.106(7) Uani 1 1 d .
H14E H 0.6317 0.1462 0.5629 0.128 Uiso 1 1 calc R
C145 C 0.6727(13) 0.1398(10) 0.6322(9) 0.108(7) Uani 1 1 d .
H14F H 0.7217 0.1725 0.6357 0.130 Uiso 1 1 calc R
C146 C 0.6523(16) 0.1057(13) 0.6679(6) 0.104(7) Uani 1 1 d .
H14G H 0.6859 0.1168 0.6975 0.125 Uiso 1 1 calc R
C147 C 0.9499(12) 0.2620(9) 0.8396(7) 0.233(16) Uiso 1 1 d G
H14H H 0.9808 0.2998 0.8578 0.279 Uiso 1 1 calc R
C148 C 0.9420(12) 0.2009(11) 0.8584(6) 0.151(9) Uiso 1 1 d G
H14I H 0.9676 0.1977 0.8892 0.181 Uiso 1 1 calc R
C149 C 0.8959(12) 0.1445(9) 0.8313(7) 0.179(12) Uiso 1 1 d G
H14J H 0.8906 0.1035 0.8439 0.214 Uiso 1 1 calc R
C150 C 0.8576(11) 0.1493(9) 0.7854(7) 0.153(9) Uiso 1 1 d G
H15A H 0.8267 0.1115 0.7672 0.183 Uiso 1 1 calc R
C151 C 0.8655(11) 0.2104(10) 0.7665(5) 0.184(12) Uiso 1 1 d G
H15B H 0.8399 0.2137 0.7357 0.221 Uiso 1 1 calc R
C152 C 0.9116(12) 0.2668(9) 0.7936(7) 0.143(9) Uiso 1 1 d G
H15C H 0.9169 0.3078 0.7810 0.172 Uiso 1 1 calc R

loop_
_atom_site_aniso_label
_atom_site_aniso_U_11
_atom_site_aniso_U_22
_atom_site_aniso_U_33
_atom_site_aniso_U_23
_atom_site_aniso_U_13
_atom_site_aniso_U_12
Tl1 0.0461(2) 0.0494(3) 0.0534(3) 0.0111(2) -0.0039(2) -0.0054(2)
Tl2 0.0461(2) 0.0403(3) 0.0537(3) 0.0148(2) -0.0038(2) 0.00416(19)
Tl3 0.0478(3) 0.0557(3) 0.0530(3) 0.0140(2) -0.0077(2) -0.0025(2)
Tl4 0.0582(3) 0.0489(3) 0.0523(3) 0.0101(2) -0.0064(2) -0.0007(2)
Tl5 0.0498(3) 0.0530(3) 0.0546(3) 0.0113(2) -0.0073(2) 0.0002(2)
Tl6 0.0572(3) 0.0518(3) 0.0467(3) 0.0074(2) 0.0025(2) 0.0096(2)
Tl7 0.0657(3) 0.0504(3) 0.0487(3) 0.0072(2) -0.0071(2) 0.0168(2)
Tl8 0.0620(3) 0.0516(3) 0.0525(3) 0.0090(2) 0.0025(2) 0.0149(2)
Tl9 0.0381(2) 0.0536(3) 0.0507(3) 0.0040(2) -0.00238(19) 0.0038(2)
Tl10 0.0461(2) 0.0512(3) 0.0538(3) 0.0127(2) 0.0037(2) 0.0082(2)
Cu1 0.0374(6) 0.0374(8) 0.0340(7) 0.0031(6) -0.0072(5) 0.0079(5)
Cu2 0.0389(7) 0.0486(9) 0.0330(7) 0.0087(6) -0.0031(5) 0.0079(6)
Cu3 0.0358(6) 0.0485(9) 0.0338(7) 0.0084(6) -0.0041(5) 0.0010(6)
Cu4 0.0373(6) 0.0376(8) 0.0378(7) 0.0120(6) -0.0060(5) -0.0003(6)
Cu5 0.0377(7) 0.0327(7) 0.0431(7) 0.0110(6) -0.0100(5) -0.0036(5)
O1 0.040(4) 0.029(4) 0.049(4) -0.003(3) -0.008(3) 0.014(3)
O2 0.052(4) 0.020(4) 0.052(5) 0.002(3) -0.008(4) 0.006(3)
O3 0.049(4) 0.046(5) 0.041(4) 0.005(4) -0.008(3) 0.018(4)
O4 0.047(4) 0.061(6) 0.043(4) -0.001(4) -0.011(4) 0.030(4)
O5 0.044(4) 0.058(6) 0.035(4) 0.002(4) -0.003(3) 0.025(4)
O6 0.048(5) 0.061(6) 0.040(4) 0.014(4) 0.002(3) 0.029(4)
O7 0.036(4) 0.060(6) 0.040(4) 0.013(4) 0.002(3) 0.009(4)
O8 0.033(4) 0.063(6) 0.043(4) 0.019(4) 0.002(3) 0.012(4)
O9 0.036(4) 0.079(6) 0.033(4) 0.007(4) 0.002(3) 0.001(4)
O10 0.046(4) 0.075(6) 0.030(4) 0.013(4) 0.005(3) 0.006(4)
O11 0.055(5) 0.084(7) 0.032(4) 0.018(4) -0.005(4) -0.026(5)
O12 0.038(4) 0.071(6) 0.043(4) 0.017(4) -0.005(3) 0.005(4)
O13 0.043(4) 0.040(5) 0.039(4) 0.004(3) -0.002(3) -0.004(3)
O14 0.055(5) 0.059(6) 0.045(5) 0.017(4) -0.010(4) -0.012(4)
O15 0.043(4) 0.035(5) 0.047(4) 0.010(4) -0.008(3) -0.003(3)
O16 0.040(4) 0.035(4) 0.038(4) 0.004(3) -0.005(3) -0.003(3)
O17 0.056(5) 0.033(5) 0.048(5) 0.009(4) -0.017(4) -0.014(4)
O18 0.045(4) 0.047(5) 0.052(5) 0.020(4) -0.009(4) -0.015(4)
O19 0.071(6) 0.034(5) 0.059(5) 0.019(4) -0.024(4) -0.002(4)
O20 0.046(4) 0.025(4) 0.054(5) 0.006(4) -0.005(3) 0.005(3)
C1 0.044(6) 0.041(7) 0.031(5) 0.006(5) -0.006(4) 0.005(5)
C2 0.046(7) 0.045(8) 0.054(7) 0.008(6) -0.012(5) 0.010(5)
C3 0.059(8) 0.047(9) 0.074(9) 0.010(7) -0.011(7) 0.020(7)
C4 0.089(11) 0.023(7) 0.099(12) 0.003(7) -0.024(9) 0.010(7)
C5 0.064(8) 0.049(9) 0.070(9) 0.009(7) -0.009(7) -0.006(7)
C6 0.039(6) 0.034(7) 0.060(7) 0.013(6) 0.006(5) 0.002(5)
C7 0.047(7) 0.041(8) 0.053(7) 0.003(6) -0.021(6) 0.001(5)
C8 0.042(6) 0.041(7) 0.045(7) 0.002(6) -0.004(5) 0.004(5)
C9 0.041(7) 0.060(10) 0.071(9) -0.011(8) -0.006(6) 0.012(6)
C10 0.079(10) 0.036(9) 0.084(11) 0.008(8) -0.026(9) -0.006(7)
C11 0.051(8) 0.056(10) 0.101(12) 0.023(9) -0.010(8) -0.017(7)
C12 0.049(7) 0.047(8) 0.069(9) 0.015(7) -0.005(6) 0.003(6)
C13 0.056(7) 0.038(7) 0.032(6) -0.003(5) 0.006(5) 0.010(5)
C14 0.055(7) 0.049(8) 0.057(8) 0.012(6) -0.003(6) 0.005(6)
C15 0.056(8) 0.060(10) 0.072(9) 0.013(8) 0.015(7) 0.010(7)
C16 0.085(11) 0.077(12) 0.048(8) 0.007(8) -0.001(7) 0.037(9)
C17 0.085(10) 0.046(9) 0.046(7) 0.006(6) -0.013(7) 0.011(7)
C18 0.062(8) 0.064(10) 0.039(7) 0.013(6) -0.006(6) 0.005(7)
C19 0.040(7) 0.072(10) 0.052(8) -0.013(7) -0.025(6) 0.014(6)
C20 0.042(7) 0.110(14) 0.041(7) -0.012(8) -0.004(6) 0.013(8)
C21 0.073(11) 0.095(15) 0.060(10) 0.004(10) -0.010(8) -0.014(10)
C22 0.065(11) 0.115(18) 0.097(14) -0.053(14) -0.028(10) 0.034(11)
C23 0.048(9) 0.113(17) 0.082(12) -0.016(11) -0.023(8) 0.031(10)
C24 0.069(10) 0.090(13) 0.065(10) 0.009(9) -0.026(8) 0.010(9)
C25 0.048(6) 0.042(7) 0.041(6) 0.019(5) 0.002(5) 0.018(5)
C26 0.085(10) 0.055(9) 0.043(7) 0.020(7) 0.003(7) 0.013(8)
C27 0.090(11) 0.058(10) 0.055(8) 0.013(7) 0.015(8) 0.028(9)
C28 0.095(13) 0.084(14) 0.088(12) 0.028(11) 0.026(10) 0.047(11)
C29 0.122(15) 0.037(9) 0.076(11) 0.001(8) -0.013(10) 0.019(9)
C30 0.077(10) 0.055(10) 0.057(8) 0.007(7) -0.012(7) 0.006(8)
C31 0.035(6) 0.098(12) 0.041(7) 0.004(7) -0.005(5) 0.018(7)
C32 0.051(8) 0.079(11) 0.046(7) 0.006(7) -0.002(6) 0.009(7)
C33 0.072(11) 0.124(17) 0.056(10) 0.014(10) 0.003(8) 0.047(11)
C34 0.117(16) 0.17(2) 0.062(11) -0.015(13) 0.001(10) 0.118(17)
C35 0.106(14) 0.072(12) 0.089(13) 0.009(10) -0.020(11) 0.050(10)
C36 0.084(10) 0.062(10) 0.064(9) 0.016(8) 0.008(8) 0.049(8)
C37 0.037(6) 0.057(8) 0.033(6) 0.006(5) 0.000(5) 0.012(5)
C38 0.059(8) 0.067(10) 0.050(8) -0.015(7) -0.013(6) 0.017(7)
C39 0.048(7) 0.070(10) 0.061(8) 0.000(8) 0.001(6) -0.014(7)
C40 0.040(7) 0.128(16) 0.052(8) 0.016(9) 0.008(6) 0.003(8)
C41 0.065(9) 0.071(10) 0.052(8) -0.004(7) 0.006(6) 0.022(8)
C42 0.037(6) 0.058(9) 0.063(8) 0.011(7) 0.001(6) 0.004(6)
C43 0.038(6) 0.075(10) 0.036(6) 0.006(6) 0.002(5) 0.018(6)
C44 0.043(7) 0.080(11) 0.052(7) 0.027(7) 0.009(6) 0.020(7)
C45 0.052(8) 0.105(14) 0.076(10) 0.041(10) 0.010(7) 0.016(9)
C46 0.049(8) 0.114(15) 0.069(10) 0.024(10) 0.001(7) 0.020(9)
C47 0.046(7) 0.090(12) 0.064(9) 0.028(8) 0.011(6) 0.032(7)
C48 0.049(7) 0.071(10) 0.041(7) 0.019(6) 0.007(5) 0.015(7)
C49 0.038(6) 0.098(12) 0.039(7) 0.008(7) -0.009(5) -0.001(7)
C50 0.043(6) 0.075(10) 0.035(6) 0.027(6) 0.001(5) -0.005(6)
C51 0.044(7) 0.101(13) 0.045(7) 0.007(8) -0.003(6) -0.005(8)
C52 0.046(8) 0.146(18) 0.069(10) -0.017(11) 0.014(7) -0.021(10)
C53 0.054(9) 0.120(16) 0.065(9) -0.023(10) 0.004(7) 0.012(9)
C54 0.045(7) 0.080(11) 0.045(7) -0.001(7) 0.001(5) -0.016(7)
C55 0.043(7) 0.070(10) 0.049(7) 0.000(7) -0.001(6) -0.001(7)
C56 0.043(7) 0.124(15) 0.036(7) -0.008(9) 0.000(6) -0.012(9)
C57 0.053(10) 0.27(3) 0.029(8) -0.010(13) 0.005(7) -0.061(15)
C58 0.087(17) 0.23(4) 0.086(17) -0.034(19) -0.044(13) 0.08(2)
C59 0.104(16) 0.16(2) 0.058(11) 0.006(12) -0.006(10) 0.067(16)
C60 0.072(10) 0.102(14) 0.064(10) 0.018(10) -0.005(8) 0.043(10)
C61 0.043(7) 0.106(13) 0.046(7) 0.023(8) -0.016(6) -0.005(8)
C62 0.097(14) 0.070(13) 0.092(13) 0.037(11) -0.019(11) 0.003(11)
C63 0.116(18) 0.12(2) 0.18(3) 0.11(2) -0.078(17) -0.082(17)
C64 0.109(18) 0.20(3) 0.107(19) 0.081(19) -0.044(14) -0.11(2)
C65 0.060(11) 0.31(4) 0.069(13) 0.081(18) 0.013(10) 0.009(18)
C66 0.057(9) 0.138(17) 0.039(8) 0.007(9) 0.011(6) -0.011(10)
C67 0.049(7) 0.060(9) 0.029(6) -0.002(6) 0.002(5) -0.006(6)
C68 0.049(7) 0.058(9) 0.069(9) 0.013(7) -0.011(6) 0.006(6)
C69 0.095(12) 0.051(10) 0.081(11) 0.022(8) -0.018(9) -0.016(8)
C70 0.063(10) 0.090(13) 0.086(12) 0.023(10) -0.009(8) -0.022(9)
C71 0.055(8) 0.093(13) 0.061(9) 0.010(9) 0.006(7) -0.016(8)
C72 0.049(7) 0.078(11) 0.049(8) -0.008(7) -0.004(6) 0.002(7)
C73 0.049(7) 0.057(9) 0.042(7) 0.018(6) -0.011(5) -0.006(6)
C74 0.044(7) 0.066(10) 0.050(7) 0.015(7) -0.006(6) 0.001(6)
C75 0.047(8) 0.080(12) 0.073(10) 0.034(9) -0.013(7) -0.014(8)
C76 0.044(8) 0.111(15) 0.103(13) 0.069(12) -0.004(8) -0.009(9)
C77 0.058(8) 0.097(13) 0.063(9) 0.047(9) 0.009(7) 0.027(9)
C78 0.062(8) 0.059(9) 0.046(7) 0.019(7) -0.013(6) 0.002(7)
C79 0.079(9) 0.051(8) 0.031(6) 0.010(6) 0.003(6) -0.018(7)
C80 0.089(11) 0.070(11) 0.048(8) 0.018(7) -0.014(7) -0.026(9)
C81 0.131(16) 0.060(11) 0.057(9) 0.019(8) -0.004(10) -0.025(11)
C82 0.137(18) 0.103(18) 0.061(11) -0.024(11) 0.017(11) -0.069(15)
C83 0.094(13) 0.083(13) 0.068(10) -0.017(9) 0.033(9) -0.027(11)
C84 0.099(12) 0.050(10) 0.049(8) -0.006(7) 0.012(8) 0.006(8)
C85 0.040(6) 0.038(7) 0.046(7) 0.008(6) -0.014(5) 0.004(5)
C86 0.049(7) 0.058(9) 0.061(8) 0.007(7) 0.002(6) -0.002(6)
C87 0.061(8) 0.039(8) 0.086(10) 0.010(8) -0.001(7) 0.016(6)
C88 0.061(8) 0.056(10) 0.077(10) 0.031(8) -0.012(7) -0.012(7)
C89 0.047(7) 0.055(9) 0.057(8) 0.017(7) -0.008(6) -0.005(6)
C90 0.049(7) 0.045(8) 0.042(6) 0.009(6) -0.006(5) -0.002(6)
C91 0.036(5) 0.036(7) 0.041(6) -0.005(5) -0.005(4) -0.002(5)
C92 0.035(6) 0.053(9) 0.068(8) -0.001(7) -0.002(5) 0.003(6)
C93 0.068(9) 0.043(9) 0.102(12) -0.009(8) -0.008(8) 0.015(7)
C94 0.079(10) 0.042(9) 0.086(11) -0.005(8) -0.008(8) 0.002(7)
C95 0.055(7) 0.036(7) 0.049(7) 0.007(6) 0.000(5) -0.009(6)
C96 0.039(6) 0.046(7) 0.033(6) 0.007(5) -0.006(4) 0.004(5)
C97 0.048(7) 0.040(7) 0.051(7) 0.018(6) -0.017(5) -0.003(5)
C98 0.042(6) 0.042(8) 0.050(7) 0.013(6) -0.007(5) -0.003(5)
C99 0.072(9) 0.032(8) 0.069(9) 0.010(7) -0.029(7) 0.006(6)
C100 0.056(7) 0.040(8) 0.061(8) 0.015(7) -0.008(6) -0.022(6)
C101 0.064(8) 0.067(10) 0.053(8) 0.026(7) -0.014(6) -0.026(7)
C102 0.069(8) 0.031(7) 0.045(7) 0.017(6) -0.004(6) -0.009(6)
C103 0.050(6) 0.035(7) 0.031(5) 0.006(5) -0.005(5) -0.010(5)
C104 0.040(6) 0.047(8) 0.049(7) 0.018(6) -0.006(5) -0.001(5)
C105 0.063(8) 0.039(7) 0.041(6) 0.008(5) 0.002(5) -0.001(6)
C106 0.070(9) 0.043(8) 0.060(8) 0.007(6) 0.005(6) -0.011(7)
C107 0.045(7) 0.054(9) 0.092(11) 0.021(8) 0.006(7) -0.011(6)
C108 0.048(7) 0.029(6) 0.060(7) 0.008(6) 0.000(5) 0.002(5)
C109 0.044(7) 0.046(8) 0.062(8) 0.014(7) -0.017(6) 0.003(6)
C110 0.052(8) 0.038(8) 0.104(12) 0.015(8) -0.030(8) 0.008(6)
C111 0.068(9) 0.047(10) 0.087(11) -0.002(8) -0.011(8) 0.000(7)
C112 0.064(9) 0.033(8) 0.102(12) 0.004(8) -0.032(9) -0.004(7)
C113 0.075(10) 0.037(8) 0.088(11) 0.017(8) -0.035(9) -0.001(7)
C114 0.057(8) 0.041(8) 0.080(10) 0.009(7) -0.032(7) -0.001(6)
C115 0.039(6) 0.040(7) 0.040(6) 0.022(5) -0.005(5) 0.008(5)
C116 0.040(7) 0.065(10) 0.082(10) 0.014(8) -0.002(6) 0.002(7)
C117 0.041(8) 0.095(14) 0.112(13) 0.020(11) 0.023(8) 0.031(8)
C118 0.090(12) 0.052(10) 0.100(13) 0.020(9) 0.012(9) 0.034(9)
C119 0.066(9) 0.056(10) 0.071(9) 0.012(8) 0.011(7) 0.005(7)
C120 0.057(7) 0.022(6) 0.043(6) 0.008(5) 0.009(5) 0.005(5)
F1 0.035(3) 0.059(5) 0.094(6) 0.010(4) -0.001(3) 0.009(3)
F2 0.072(6) 0.079(7) 0.135(8) -0.003(6) -0.009(5) 0.045(5)
F3 0.123(8) 0.030(5) 0.141(9) -0.007(5) -0.026(6) 0.013(5)
F4 0.085(6) 0.054(6) 0.177(10) 0.010(6) 0.005(6) -0.031(5)
F5 0.042(4) 0.057(5) 0.122(7) 0.005(5) 0.012(4) 0.005(4)
F6 0.076(5) 0.058(5) 0.048(4) 0.011(4) 0.000(3) 0.013(4)
F7 0.086(6) 0.055(5) 0.091(6) -0.005(5) 0.005(5) 0.031(4)
F8 0.113(7) 0.034(5) 0.138(9) 0.015(5) -0.004(6) 0.000(5)
F9 0.100(7) 0.081(7) 0.118(8) 0.057(6) 0.018(6) -0.013(5)
F10 0.072(5) 0.071(6) 0.061(5) 0.010(4) 0.014(4) 0.013(4)
F11 0.070(5) 0.046(5) 0.087(6) 0.008(4) 0.004(4) -0.002(4)
F12 0.074(6) 0.086(7) 0.133(8) 0.024(6) 0.037(5) 0.007(5)
F13 0.098(7) 0.084(7) 0.109(7) 0.022(6) 0.034(5) 0.059(6)
F14 0.110(7) 0.048(5) 0.099(7) -0.014(5) -0.003(5) 0.015(5)
F15 0.072(5) 0.051(5) 0.070(5) -0.010(4) -0.011(4) 0.000(4)
F16 0.083(6) 0.101(8) 0.085(6) 0.025(6) 0.014(5) 0.023(6)
F17 0.082(7) 0.210(15) 0.091(8) -0.007(8) 0.025(6) 0.021(8)
F18 0.075(7) 0.164(12) 0.150(10) -0.068(9) 0.012(6) 0.031(7)
F19 0.153(10) 0.070(7) 0.175(12) -0.039(7) -0.079(9) 0.066(7)
F20 0.096(7) 0.051(5) 0.112(7) 0.008(5) -0.042(6) 0.013(5)
F21 0.063(5) 0.065(6) 0.084(6) 0.015(5) -0.002(4) 0.000(4)
F22 0.073(6) 0.120(9) 0.140(9) 0.052(7) 0.049(6) 0.057(6)
F23 0.173(11) 0.093(8) 0.144(10) 0.000(7) 0.056(8) 0.087(8)
F24 0.137(9) 0.064(7) 0.148(10) -0.023(7) -0.006(7) 0.011(6)
F25 0.073(5) 0.075(6) 0.092(6) 0.014(5) -0.012(4) -0.002(5)
F26 0.066(5) 0.145(9) 0.050(5) 0.017(5) 0.001(4) -0.007(6)
F27 0.090(7) 0.221(14) 0.079(7) 0.012(8) 0.027(6) 0.072(8)
F28 0.178(13) 0.181(14) 0.128(10) -0.004(9) 0.011(9) 0.130(11)
F29 0.208(14) 0.103(9) 0.105(8) 0.003(7) 0.020(8) 0.080(9)
F30 0.102(7) 0.069(6) 0.085(6) 0.034(5) 0.023(5) 0.023(5)
F31 0.068(5) 0.077(6) 0.098(6) -0.020(5) -0.004(5) 0.003(5)
F32 0.073(6) 0.107(8) 0.126(8) -0.002(7) -0.009(5) -0.033(6)
F33 0.053(5) 0.149(10) 0.095(7) -0.002(6) 0.007(4) -0.010(5)
F34 0.068(5) 0.122(9) 0.091(6) -0.016(6) 0.029(5) 0.017(5)
F35 0.072(5) 0.053(5) 0.073(5) -0.007(4) 0.018(4) 0.016(4)
F36 0.083(6) 0.081(7) 0.119(8) 0.048(6) 0.024(5) 0.007(5)
F37 0.090(7) 0.131(10) 0.163(11) 0.068(8) 0.049(7) -0.007(7)
F38 0.071(6) 0.166(11) 0.112(8) 0.042(7) 0.047(5) 0.011(6)
F39 0.073(6) 0.122(8) 0.088(6) 0.020(6) 0.029(5) 0.045(6)
F40 0.063(5) 0.083(6) 0.076(5) 0.026(5) 0.007(4) 0.013(4)
F41 0.074(5) 0.064(6) 0.075(5) 0.012(5) 0.002(4) -0.009(4)
F42 0.074(6) 0.137(9) 0.087(6) 0.027(6) 0.020(5) -0.033(6)
F43 0.051(5) 0.228(14) 0.102(7) -0.028(8) 0.029(5) 0.010(7)
F44 0.081(7) 0.155(11) 0.125(9) -0.070(8) 0.027(6) 0.016(7)
F45 0.079(6) 0.099(7) 0.091(6) -0.032(6) 0.017(5) -0.020(5)
F46 0.109(8) 0.100(8) 0.079(6) 0.014(6) 0.028(5) -0.033(7)
F47 0.102(8) 0.238(16) 0.101(8) 0.007(9) 0.049(7) -0.056(9)
F48 0.066(6) 0.36(2) 0.078(7) -0.019(10) 0.023(5) 0.066(10)
F49 0.209(15) 0.260(19) 0.088(8) 0.009(10) -0.006(8) 0.185(15)
F50 0.129(9) 0.095(8) 0.090(7) 0.026(6) -0.001(6) 0.046(7)
F51 0.108(8) 0.064(7) 0.129(9) 0.001(6) -0.031(7) 0.016(6)
F52 0.199(14) 0.113(11) 0.188(14) 0.065(10) -0.081(12) -0.061(11)
F53 0.161(12) 0.44(3) 0.161(13) 0.194(16) -0.057(10) -0.184(16)
F54 0.081(8) 0.52(4) 0.092(9) 0.041(14) 0.029(7) -0.065(13)
F55 0.079(6) 0.197(13) 0.052(5) -0.006(7) 0.004(4) 0.024(7)
F56 0.042(4) 0.074(6) 0.108(7) 0.022(5) -0.007(4) 0.003(4)
F57 0.115(8) 0.074(7) 0.173(11) 0.055(7) -0.015(7) -0.006(6)
F58 0.098(7) 0.119(9) 0.151(10) 0.061(8) 0.025(6) -0.044(7)
F59 0.049(5) 0.130(9) 0.127(8) 0.024(7) 0.029(5) -0.002(5)
F60 0.051(4) 0.067(6) 0.099(6) 0.016(5) -0.001(4) 0.016(4)
F61 0.081(5) 0.060(5) 0.058(5) 0.010(4) -0.013(4) -0.011(4)
F62 0.097(7) 0.086(7) 0.126(8) 0.039(6) -0.017(6) -0.058(6)
F63 0.064(6) 0.169(11) 0.144(9) 0.086(8) 0.029(6) -0.015(6)
F64 0.094(7) 0.134(9) 0.096(7) 0.045(7) 0.051(6) 0.039(6)
F65 0.079(5) 0.066(6) 0.068(5) 0.019(4) 0.009(4) 0.010(4)
F66 0.113(8) 0.070(6) 0.109(8) 0.043(6) -0.033(6) -0.022(6)
F67 0.193(13) 0.110(10) 0.151(11) 0.064(9) -0.003(9) -0.069(9)
F68 0.135(9) 0.144(11) 0.133(9) 0.003(8) 0.060(7) -0.079(8)
F69 0.075(7) 0.149(11) 0.151(10) -0.029(8) 0.050(7) 0.002(7)
F70 0.063(5) 0.061(6) 0.115(7) 0.003(5) 0.017(5) 0.005(4)
F71 0.075(5) 0.068(6) 0.074(5) 0.004(4) 0.027(4) -0.016(4)
F72 0.101(7) 0.047(5) 0.132(8) -0.004(5) 0.029(6) 0.013(5)
F73 0.090(6) 0.046(5) 0.129(8) 0.039(5) 0.003(5) -0.013(4)
F74 0.072(5) 0.083(6) 0.083(6) 0.027(5) 0.013(4) -0.022(5)
F75 0.059(4) 0.068(5) 0.056(4) 0.017(4) 0.010(3) -0.003(4)
F76 0.040(4) 0.068(6) 0.161(9) 0.018(6) -0.002(5) 0.010(4)
F77 0.091(7) 0.062(7) 0.254(15) 0.010(8) -0.019(8) 0.022(6)
F78 0.104(7) 0.040(5) 0.179(11) 0.028(6) -0.005(7) -0.012(5)
F79 0.059(5) 0.069(6) 0.114(7) 0.029(5) -0.011(4) -0.030(4)
F80 0.039(3) 0.058(5) 0.066(4) 0.017(4) -0.001(3) 0.007(3)
F81 0.073(5) 0.049(5) 0.071(5) 0.006(4) -0.007(4) -0.003(4)
F82 0.091(6) 0.044(5) 0.090(6) 0.006(4) -0.009(5) -0.002(4)
F83 0.096(6) 0.047(5) 0.117(7) 0.025(5) -0.010(5) -0.033(5)
F84 0.082(6) 0.086(7) 0.085(6) 0.017(5) 0.015(5) -0.031(5)
F85 0.088(6) 0.059(5) 0.057(5) 0.004(4) 0.008(4) -0.006(4)
F86 0.047(4) 0.049(4) 0.079(5) 0.020(4) 0.007(3) 0.013(3)
F87 0.098(6) 0.026(4) 0.108(7) 0.006(4) 0.002(5) 0.008(4)
F88 0.076(5) 0.045(5) 0.133(8) 0.012(5) 0.014(5) -0.022(4)
F89 0.044(4) 0.078(6) 0.150(9) 0.033(6) 0.011(5) -0.008(4)
F90 0.053(4) 0.039(4) 0.082(5) 0.013(4) 0.004(3) 0.009(3)
F91 0.077(5) 0.055(5) 0.083(6) 0.015(4) 0.004(4) 0.007(4)
F92 0.106(7) 0.068(6) 0.110(8) -0.007(6) 0.007(6) 0.033(5)
F93 0.105(7) 0.032(5) 0.173(10) -0.008(6) -0.038(7) 0.011(5)
F94 0.104(7) 0.034(5) 0.157(9) 0.031(5) -0.042(6) -0.013(4)
F95 0.088(6) 0.048(5) 0.073(5) 0.016(4) -0.009(5) -0.003(4)
F96 0.052(5) 0.107(8) 0.129(8) 0.018(6) -0.008(5) -0.016(5)
F97 0.073(7) 0.165(12) 0.201(13) -0.003(10) 0.013(7) 0.051(7)
F98 0.139(10) 0.058(7) 0.186(12) -0.005(7) 0.018(8) 0.047(6)
F99 0.117(7) 0.034(5) 0.102(7) -0.005(4) 0.017(5) -0.002(5)
F100 0.055(4) 0.043(4) 0.066(5) 0.007(3) 0.004(3) -0.010(3)
C121 0.045(9) 0.14(2) 0.130(19) 0.035(17) 0.006(9) 0.001(11)
C122 0.086(12) 0.092(15) 0.085(13) -0.033(11) 0.017(10) -0.043(11)
C123 0.104(14) 0.078(14) 0.126(18) 0.018(13) 0.035(13) -0.014(11)
C124 0.082(11) 0.108(16) 0.064(10) 0.012(11) 0.021(8) 0.002(11)
C125 0.077(11) 0.077(13) 0.088(13) -0.004(10) 0.032(9) 0.017(9)
C126 0.087(12) 0.097(15) 0.083(13) -0.011(12) 0.003(10) 0.025(10)
O21 0.104(9) 0.057(7) 0.114(9) 0.008(7) 0.050(7) 0.012(6)
C127 0.129(17) 0.078(15) 0.132(17) -0.010(13) 0.052(14) 0.032(13)
C128 0.140(19) 0.100(17) 0.093(14) 0.013(12) 0.001(13) -0.038(14)
C129 0.17(2) 0.095(17) 0.21(3) 0.062(17) 0.12(2) 0.083(16)
C130 0.103(13) 0.047(10) 0.143(17) -0.003(11) 0.050(12) 0.012(9)
O22 0.076(9) 0.101(11) 0.26(2) 0.078(12) 0.043(10) 0.008(8)
C131 0.113(16) 0.067(14) 0.18(2) 0.025(14) 0.014(14) -0.030(12)
C132 0.094(18) 0.17(3) 0.28(4) 0.04(3) 0.02(2) -0.055(19)
C133 0.10(2) 0.17(4) 0.59(9) -0.09(5) -0.01(4) 0.00(2)
C134 0.13(2) 0.14(2) 0.22(3) 0.09(2) 0.06(2) 0.053(18)
C141 0.125(18) 0.075(14) 0.113(17) 0.034(13) 0.026(14) 0.058(12)
C142 0.105(14) 0.039(10) 0.16(2) 0.014(12) 0.012(14) -0.001(9)
C143 0.090(13) 0.121(18) 0.119(17) 0.066(14) -0.004(12) 0.003(12)
C144 0.17(2) 0.110(17) 0.060(11) 0.033(11) 0.055(13) 0.072(16)
C145 0.099(14) 0.086(15) 0.14(2) -0.008(14) 0.019(14) 0.024(11)
C146 0.131(18) 0.13(2) 0.051(10) 0.009(12) -0.014(11) 0.063(15)

loop_
_atom_type_symbol
_atom_type_description
_atom_type_scat_dispersion_real
_atom_type_scat_dispersion_imag
_atom_type_scat_source
C C 0.0033 0.0016 'International Tables Vol C Tables 4.2.6.8 and 6.1.1.4'
H H 0.0000 0.0000 'International Tables Vol C Tables 4.2.6.8 and 6.1.1.4'
O O 0.0106 0.0060 'International Tables Vol C Tables 4.2.6.8 and 6.1.1.4'
F F 0.0171 0.0103 'International Tables Vol C Tables 4.2.6.8 and 6.1.1.4'
Cu Cu 0.3201 1.2651 'International Tables Vol C Tables 4.2.6.8 and 6.1.1.4'
Tl Tl -2.8358 9.6688 'International Tables Vol C Tables 4.2.6.8 and 6.1.1.4'

loop_
_geom_angle_atom_site_label_1
_geom_angle_atom_site_label_2
_geom_angle_atom_site_label_3
_geom_angle
_geom_angle_site_symmetry_3
O1 Tl1 O19 103.5(2) 1_454
O3 Tl3 O6 101.4(2) .
O5 Tl4 O22 110.9(4) .
O10 Tl5 O7 98.8(2) .
O9 Tl6 O8 100.3(2) .
O11 Tl7 O14 103.3(3) .
O12 Tl8 O13 97.4(2) .
O15 Tl9 O18 102.8(2) .
O1 Cu1 O4 164.0(4) .
O1 Cu1 O2 84.8(3) .
O4 Cu1 O2 97.6(3) .
O1 Cu1 O3 99.3(3) .
O4 Cu1 O3 83.0(3) .
O2 Cu1 O3 163.3(3) .
O5 Cu2 O8 163.8(4) .
O5 Cu2 O6 83.5(3) .
O8 Cu2 O6 98.2(3) .
O5 Cu2 O7 98.8(3) .
O8 Cu2 O7 83.0(3) .
O6 Cu2 O7 167.6(4) .
O9 Cu3 O11 99.6(3) .
O9 Cu3 O10 83.2(3) .
O11 Cu3 O10 168.6(4) .
O9 Cu3 O12 168.7(4) .
O11 Cu3 O12 82.1(3) .
O10 Cu3 O12 97.4(3) .
O13 Cu4 O16 166.8(3) .
O13 Cu4 O15 98.8(3) .
O16 Cu4 O15 82.5(3) .
O13 Cu4 O14 81.6(3) .
O16 Cu4 O14 100.0(3) .
O15 Cu4 O14 167.2(4) .
O17 Cu5 O19 100.1(3) .
O17 Cu5 O20 167.3(4) .
O19 Cu5 O20 83.1(3) .
O17 Cu5 O18 82.3(3) .
O19 Cu5 O18 167.6(4) .
O20 Cu5 O18 97.3(3) .
C1 O1 Cu1 121.7(6) .
C1 O1 Tl1 128.6(6) .
Cu1 O1 Tl1 104.5(3) .
C7 O2 Cu1 121.3(7) .
C7 O2 Tl2 128.1(8) .
Cu1 O2 Tl2 102.1(3) .
C13 O3 Cu1 123.6(6) .
C13 O3 Tl3 127.8(7) .
Cu1 O3 Tl3 103.6(3) .
C19 O4 Cu1 121.7(7) .
C25 O5 Cu2 121.9(6) .
C25 O5 Tl4 128.9(7) .
Cu2 O5 Tl4 99.9(3) .
C31 O6 Cu2 124.5(7) .
C31 O6 Tl3 127.9(8) .
Cu2 O6 Tl3 104.6(3) .
C37 O7 Cu2 125.0(6) .
C37 O7 Tl5 125.9(7) .
Cu2 O7 Tl5 99.5(3) .
C43 O8 Cu2 122.6(7) .
C43 O8 Tl6 123.6(7) .
Cu2 O8 Tl6 101.7(3) .
C49 O9 Cu3 127.4(7) .
C49 O9 Tl6 121.3(7) .
Cu3 O9 Tl6 105.8(3) .
C55 O10 Cu3 126.5(7) .
C55 O10 Tl5 126.3(8) .
Cu3 O10 Tl5 103.2(3) .
C61 O11 Cu3 123.1(7) .
C61 O11 Tl7 125.4(9) .
Cu3 O11 Tl7 103.0(3) .
C67 O12 Cu3 121.2(7) .
C67 O12 Tl8 128.8(7) .
Cu3 O12 Tl8 104.3(3) .
C73 O13 Cu4 123.6(7) .
C73 O13 Tl8 128.1(7) .
Cu4 O13 Tl8 102.4(3) .
C79 O14 Cu4 122.4(7) .
C79 O14 Tl7 128.2(8) .
Cu4 O14 Tl7 99.7(3) .
C85 O15 Cu4 122.6(6) .
C85 O15 Tl9 126.7(7) .
Cu4 O15 Tl9 104.3(3) .
C91 O16 Cu4 121.6(6) .
C97 O17 Cu5 122.9(7) .
C97 O17 Tl10 127.1(8) .
Cu5 O17 Tl10 103.2(3) .
C103 O18 Cu5 122.0(6) .
C103 O18 Tl9 129.7(7) .
Cu5 O18 Tl9 101.8(3) .
C109 O19 Cu5 126.6(8) .
C109 O19 Tl1 125.8(8) 1_656
Cu5 O19 Tl1 104.3(4) 1_656
C115 O20 Cu5 123.6(6) .
O1 C1 C6 122.7(11) .
O1 C1 C2 121.5(10) .
C6 C1 C2 115.8(11) .
F1 C2 C3 117.3(12) .
F1 C2 C1 119.0(11) .
C3 C2 C1 123.7(11) .
F2 C3 C4 117.3(13) .
F2 C3 C2 121.1(12) .
C4 C3 C2 121.5(14) .
F3 C4 C3 125.1(15) .
F3 C4 C5 118.0(14) .
C3 C4 C5 116.8(13) .
F4 C5 C4 121.1(13) .
F4 C5 C6 115.9(13) .
C4 C5 C6 123.0(12) .
F5 C6 C1 119.2(11) .
F5 C6 C5 121.7(10) .
C1 C6 C5 119.2(12) .
O2 C7 C12 124.8(13) .
O2 C7 C8 121.0(12) .
C12 C7 C8 114.0(12) .
F6 C8 C9 118.9(12) .
F6 C8 C7 116.9(11) .
C9 C8 C7 124.1(12) .
F7 C9 C10 122.1(15) .
F7 C9 C8 119.6(14) .
C10 C9 C8 118.2(14) .
F8 C10 C11 121.5(16) .
F8 C10 C9 117.8(17) .
C11 C10 C9 120.7(14) .
F9 C11 C10 121.2(15) .
F9 C11 C12 119.3(17) .
C10 C11 C12 119.5(15) .
F10 C12 C7 118.1(12) .
F10 C12 C11 118.4(13) .
C7 C12 C11 123.3(15) .
O3 C13 C18 120.2(11) .
O3 C13 C14 124.5(11) .
C18 C13 C14 115.2(12) .
F11 C14 C15 120.6(12) .
F11 C14 C13 116.7(12) .
C15 C14 C13 122.7(13) .
F12 C15 C14 120.2(14) .
F12 C15 C16 118.1(14) .
C14 C15 C16 121.6(14) .
F13 C16 C15 122.6(15) .
F13 C16 C17 118.2(15) .
C15 C16 C17 119.3(14) .
F14 C17 C18 121.8(14) .
F14 C17 C16 119.8(14) .
C18 C17 C16 118.3(13) .
F15 C18 C17 117.2(13) .
F15 C18 C13 120.0(13) .
C17 C18 C13 122.8(12) .
O4 C19 C20 121.6(14) .
O4 C19 C24 119.5(15) .
C20 C19 C24 118.8(16) .
F16 C20 C19 119.3(14) .
F16 C20 C21 120.3(16) .
C19 C20 C21 120.3(18) .
F17 C21 C22 124(2) .
F17 C21 C20 118.0(19) .
C22 C21 C20 117.5(19) .
C21 C22 F18 116(3) .
C21 C22 C23 126(2) .
F18 C22 C23 118(2) .
F19 C23 C22 125.1(19) .
F19 C23 C24 119(2) .
C22 C23 C24 116(2) .
F20 C24 C19 119.8(17) .
F20 C24 C23 119.0(18) .
C19 C24 C23 121.3(18) .
O5 C25 C30 122.5(12) .
O5 C25 C26 121.1(11) .
C30 C25 C26 116.3(13) .
F21 C26 C27 119.9(14) .
F21 C26 C25 118.5(13) .
C27 C26 C25 121.6(14) .
C28 C27 F22 119.3(15) .
C28 C27 C26 119.6(16) .
F22 C27 C26 120.9(15) .
C27 C28 F23 123.9(18) .
C27 C28 C29 121.6(16) .
F23 C28 C29 114.5(18) .
F24 C29 C30 118.6(17) .
F24 C29 C28 123.1(17) .
C30 C29 C28 118.2(15) .
F25 C30 C25 118.7(14) .
F25 C30 C29 118.8(14) .
C25 C30 C29 122.6(15) .
O6 C31 C36 123.9(13) .
O6 C31 C32 123.4(14) .
C36 C31 C32 112.7(14) .
C33 C32 F26 118.3(15) .
C33 C32 C31 126.6(17) .
F26 C32 C31 115.1(14) .
F27 C33 C32 127(2) .
F27 C33 C34 115.6(19) .
C32 C33 C34 117.3(17) .
F28 C34 C35 116(2) .
F28 C34 C33 123(2) .
C35 C34 C33 120.7(17) .
F29 C35 C34 120.7(19) .
F29 C35 C36 120.3(19) .
C34 C35 C36 118.6(19) .
F30 C36 C35 118.8(16) .
F30 C36 C31 117.3(12) .
C35 C36 C31 123.9(17) .
O7 C37 C42 122.1(11) .
O7 C37 C38 122.0(12) .
C42 C37 C38 115.4(11) .
C39 C38 F31 119.0(13) .
C39 C38 C37 123.0(13) .
F31 C38 C37 118.1(12) .
F32 C39 C38 121.8(15) .
F32 C39 C40 119.2(13) .
C38 C39 C40 118.9(12) .
F33 C40 C39 120.9(15) .
F33 C40 C41 119.2(15) .
C39 C40 C41 119.7(12) .
F34 C41 C42 123.3(14) .
F34 C41 C40 119.1(14) .
C42 C41 C40 117.5(14) .
C37 C42 F35 119.0(11) .
C37 C42 C41 125.5(12) .
F35 C42 C41 115.4(13) .
O8 C43 C48 123.5(12) .
O8 C43 C44 121.1(12) .
C48 C43 C44 115.4(11) .
C45 C44 F36 120.8(13) .
C45 C44 C43 121.7(14) .
F36 C44 C43 117.5(11) .
C46 C45 F37 119.5(15) .
C46 C45 C44 119.8(15) .
F37 C45 C44 120.6(16) .
C45 C46 C47 122.8(15) .
C45 C46 F38 120.3(16) .
C47 C46 F38 116.9(16) .
C46 C47 F39 123.8(13) .
C46 C47 C48 118.0(14) .
F39 C47 C48 118.1(13) .
F40 C48 C43 120.1(11) .
F40 C48 C47 117.6(13) .
C43 C48 C47 122.3(13) .
O9 C49 C50 122.2(14) .
O9 C49 C54 123.0(12) .
C50 C49 C54 114.8(12) .
F41 C50 C51 119.5(12) .
F41 C50 C49 118.6(12) .
C51 C50 C49 121.9(15) .
C50 C51 F42 120.9(15) .
C50 C51 C52 121.5(14) .
F42 C51 C52 117.5(13) .
F43 C52 C51 121.2(15) .
F43 C52 C53 119.3(18) .
C51 C52 C53 119.4(15) .
C54 C53 F44 119.9(15) .
C54 C53 C52 119.0(16) .
F44 C53 C52 120.7(15) .
F45 C54 C53 121.3(15) .
F45 C54 C49 115.4(12) .
C53 C54 C49 123.2(13) .
O10 C55 C60 123.4(14) .
O10 C55 C56 120.0(14) .
C60 C55 C56 116.3(15) .
F46 C56 C57 120.7(19) .
F46 C56 C55 118.4(13) .
C57 C56 C55 121(2) .
C58 C57 F47 123(2) .
C58 C57 C56 122(3) .
F47 C57 C56 115(3) .
F48 C58 C57 117(3) .
F48 C58 C59 124(3) .
C57 C58 C59 119(3) .
F49 C59 C60 125(3) .
F49 C59 C58 116(2) .
C60 C59 C58 119(2) .
F50 C60 C55 119.3(15) .
F50 C60 C59 117.5(19) .
C55 C60 C59 123(2) .
O11 C61 C62 122.2(16) .
O11 C61 C66 121.1(16) .
C62 C61 C66 116.6(16) .
F51 C62 C63 122(2) .
F51 C62 C61 119.0(17) .
C63 C62 C61 119(2) .
C64 C63 F52 114(2) .
C64 C63 C62 127(3) .
F52 C63 C62 119(3) .
C63 C64 F53 130(3) .
C63 C64 C65 116(2) .
F53 C64 C65 114(3) .
F54 C65 C66 116(3) .
F54 C65 C64 122(3) .
C66 C65 C64 123(2) .
F55 C66 C65 123.0(19) .
F55 C66 C61 117.6(14) .
C65 C66 C61 119(2) .
O12 C67 C68 122.5(11) .
O12 C67 C72 118.4(12) .
C68 C67 C72 119.1(12) .
F56 C68 C67 118.2(12) .
F56 C68 C69 118.9(13) .
C67 C68 C69 122.9(14) .
F57 C69 C68 120.2(16) .
F57 C69 C70 120.8(14) .
C68 C69 C70 119.0(15) .
F58 C70 C71 121.7(16) .
F58 C70 C69 120.6(17) .
C71 C70 C69 117.7(14) .
C70 C71 F59 118.6(14) .
C70 C71 C72 125.5(15) .
F59 C71 C72 115.9(15) .
F60 C72 C71 122.3(13) .
F60 C72 C67 121.7(13) .
C71 C72 C67 115.8(15) .
O13 C73 C74 121.5(13) .
O13 C73 C78 122.0(11) .
C74 C73 C78 116.5(12) .
F61 C74 C73 119.0(12) .
F61 C74 C75 116.2(13) .
C73 C74 C75 124.8(15) .
F62 C75 C76 120.6(15) .
F62 C75 C74 121.9(17) .
C76 C75 C74 117.5(15) .
C75 C76 F63 118.4(18) .
C75 C76 C77 122.8(14) .
F63 C76 C77 118.8(19) .
F64 C77 C78 121.9(17) .
F64 C77 C76 121.7(15) .
C78 C77 C76 116.5(16) .
F65 C78 C77 118.8(15) .
F65 C78 C73 119.3(12) .
C77 C78 C73 121.9(14) .
C84 C79 C80 118.5(14) .
C84 C79 O14 121.9(13) .
C80 C79 O14 119.5(15) .
F66 C80 C79 121.5(13) .
F66 C80 C81 117.5(15) .
C79 C80 C81 121.0(17) .
C82 C81 F67 122.4(19) .
C82 C81 C80 120.5(17) .
F67 C81 C80 117.0(19) .
C81 C82 C83 120.5(18) .
C81 C82 F68 119(2) .
C83 C82 F68 120(2) .
F69 C83 C82 119.5(17) .
F69 C83 C84 121.9(18) .
C82 C83 C84 119(2) .
F70 C84 C79 122.6(14) .
F70 C84 C83 116.6(16) .
C79 C84 C83 120.8(16) .
O15 C85 C86 124.1(11) .
O15 C85 C90 121.0(11) .
C86 C85 C90 114.8(11) .
F71 C86 C85 118.0(11) .
F71 C86 C87 119.2(13) .
C85 C86 C87 122.7(13) .
F72 C87 C86 119.3(14) .
F72 C87 C88 120.2(13) .
C86 C87 C88 120.4(15) .
F73 C88 C89 121.2(14) .
F73 C88 C87 120.5(16) .
C89 C88 C87 118.3(12) .
C90 C89 F74 121.5(14) .
C90 C89 C88 120.6(13) .
F74 C89 C88 117.8(12) .
C89 C90 F75 119.0(12) .
C89 C90 C85 123.1(13) .
F75 C90 C85 117.8(10) .
O16 C91 C96 121.8(10) .
O16 C91 C92 121.3(10) .
C96 C91 C92 116.9(11) .
C93 C92 F76 119.4(12) .
C93 C92 C91 122.1(12) .
F76 C92 C91 118.3(11) .
C92 C93 F77 120.4(13) .
C92 C93 C94 120.7(14) .
F77 C93 C94 118.8(14) .
C95 C94 F78 120.6(13) .
C95 C94 C93 119.5(14) .
F78 C94 C93 119.9(14) .
F79 C95 C94 120.9(12) .
F79 C95 C96 120.2(11) .
C94 C95 C96 118.9(11) .
F80 C96 C91 120.8(10) .
F80 C96 C95 117.4(10) .
C91 C96 C95 121.8(11) .
O17 C97 C102 123.1(12) .
O17 C97 C98 121.4(12) .
C102 C97 C98 115.4(11) .
F81 C98 C99 117.7(13) .
F81 C98 C97 118.8(10) .
C99 C98 C97 123.4(13) .
F82 C99 C100 121.5(12) .
F82 C99 C98 120.0(14) .
C100 C99 C98 118.4(14) .
F83 C100 C99 120.2(14) .
F83 C100 C101 118.2(13) .
C99 C100 C101 121.6(11) .
F84 C101 C100 121.5(11) .
F84 C101 C102 120.3(15) .
C100 C101 C102 118.2(14) .
F85 C102 C97 119.5(10) .
F85 C102 C101 117.5(13) .
C97 C102 C101 123.0(14) .
O18 C103 C108 123.6(11) .
O18 C103 C104 121.4(10) .
C108 C103 C104 114.9(10) .
C105 C104 F86 118.4(11) .
C105 C104 C103 123.0(11) .
F86 C104 C103 118.5(9) .
C104 C105 F87 121.4(11) .
C104 C105 C106 119.2(12) .
F87 C105 C106 119.4(11) .
C107 C106 F88 122.2(13) .
C107 C106 C105 119.6(11) .
F88 C106 C105 118.2(13) .
F89 C107 C106 120.2(11) .
F89 C107 C108 120.7(13) .
C106 C107 C108 119.1(12) .
C103 C108 C107 124.1(12) .
C103 C108 F90 118.0(9) .
C107 C108 F90 117.8(11) .
O19 C109 C114 123.0(14) .
O19 C109 C110 122.9(12) .
C114 C109 C110 114.0(14) .
C111 C110 F91 118.9(17) .
C111 C110 C109 123.4(15) .
F91 C110 C109 117.7(13) .
C110 C111 C112 123.7(18) .
C110 C111 F92 120.3(15) .
C112 C111 F92 115.9(15) .
F93 C112 C111 123.5(18) .
F93 C112 C113 119.8(14) .
C111 C112 C113 116.7(15) .
F94 C113 C114 120.7(17) .
F94 C113 C112 120.7(15) .
C114 C113 C112 118.4(15) .
F95 C114 C113 117.7(14) .
F95 C114 C109 118.5(13) .
C113 C114 C109 123.7(17) .
O20 C115 C116 125.0(10) .
O20 C115 C120 121.7(10) .
C116 C115 C120 113.4(11) .
F96 C116 C115 118.2(13) .
F96 C116 C117 119.1(12) .
C115 C116 C117 122.7(12) .
F97 C117 C118 122.7(17) .
F97 C117 C116 118.2(16) .
C118 C117 C116 119.0(13) .
C119 C118 F98 120.6(16) .
C119 C118 C117 120.2(15) .
F98 C118 C117 119.1(16) .
C120 C119 F99 122.2(13) .
C120 C119 C118 119.6(14) .
F99 C119 C118 118.2(14) .
C119 C120 F100 117.4(10) .
C119 C120 C115 125.1(12) .
F100 C120 C115 117.4(10) .
C126 C121 C122 117(2) .
C123 C122 C121 121.1(19) .
C122 C123 C124 120(2) .
C123 C124 C125 116.4(18) .
C126 C125 C124 122.0(19) .
C125 C126 C121 123(2) .
C127 O21 C130 110.4(13) .
O21 C127 C128 108.7(16) .
C129 C128 C127 103.7(17) .
C128 C129 C130 106.0(17) .
O21 C130 C129 107.7(14) .
C134 O22 C131 112.5(16) .
C134 O22 Tl4 123.5(13) .
C131 O22 Tl4 118.5(12) .
O22 C131 C132 100(2) .
C133 C132 C131 112(3) .
C132 C133 C134 102(3) .
O22 C134 C133 108(2) .
C140 C135 C136 120.0 .
C137 C136 C135 120.0 .
C138 C137 C136 120.0 .
C137 C138 C139 120.0 .
C138 C139 C140 120.0 .
C135 C140 C139 120.0 .
C146 C141 C142 117(2) .
C143 C142 C141 123.1(19) .
C144 C143 C142 118.9(19) .
C143 C144 C145 119.4(19) .
C146 C145 C144 117(2) .
C141 C146 C145 123(2) .
C148 C147 C152 120.0 .
C147 C148 C149 120.0 .
C150 C149 C148 120.0 .
C149 C150 C151 120.0 .
C152 C151 C150 120.0 .
C151 C152 C147 120.0 .

loop_
_geom_bond_atom_site_label_1
_geom_bond_atom_site_label_2
_geom_bond_distance
_geom_bond_site_symmetry_2
Tl1 O1 2.757(7) .
Tl1 O19 2.767(10) 1_454
Tl2 O2 2.710(7) .
Tl3 O3 2.660(7) .
Tl3 O6 2.702(8) .
Tl4 O5 2.725(8) .
Tl4 O22 2.738(12) .
Tl5 O10 2.664(8) .
Tl5 O7 2.716(7) .
Tl6 O9 2.735(8) .
Tl6 O8 2.763(7) .
Tl7 O11 2.709(8) .
Tl7 O14 2.755(8) .
Tl8 O12 2.716(8) .
Tl8 O13 2.749(8) .
Tl9 O15 2.629(8) .
Tl9 O18 2.654(7) .
Tl10 O17 2.746(8) .
Cu1 O1 1.907(7) .
Cu1 O4 1.929(7) .
Cu1 O2 1.934(7) .
Cu1 O3 1.953(8) .
Cu2 O5 1.927(7) .
Cu2 O8 1.931(7) .
Cu2 O6 1.937(8) .
Cu2 O7 1.943(7) .
Cu3 O9 1.912(7) .
Cu3 O11 1.919(7) .
Cu3 O10 1.924(7) .
Cu3 O12 1.928(7) .
Cu4 O13 1.918(6) .
Cu4 O16 1.922(6) .
Cu4 O15 1.927(7) .
Cu4 O14 1.946(8) .
Cu5 O17 1.915(7) .
Cu5 O19 1.916(7) .
Cu5 O20 1.916(7) .
Cu5 O18 1.935(7) .
O1 C1 1.313(13) .
O2 C7 1.307(14) .
O3 C13 1.308(13) .
O4 C19 1.362(16) .
O5 C25 1.313(14) .
O6 C31 1.301(16) .
O7 C37 1.331(13) .
O8 C43 1.301(14) .
O9 C49 1.324(15) .
O10 C55 1.322(15) .
O11 C61 1.320(15) .
O12 C67 1.349(14) .
O13 C73 1.346(14) .
O14 C79 1.342(14) .
O15 C85 1.331(13) .
O16 C91 1.333(13) .
O17 C97 1.325(13) .
O18 C103 1.335(12) .
O19 C109 1.302(15) .
O19 Tl1 2.767(10) 1_656
O20 C115 1.310(13) .
C1 C6 1.395(14) .
C1 C2 1.398(17) .
C2 F1 1.345(13) .
C2 C3 1.365(18) .
C3 F2 1.312(16) .
C3 C4 1.345(19) .
C4 F3 1.296(15) .
C4 C5 1.39(2) .
C5 F4 1.375(14) .
C5 C6 1.405(18) .
C6 F5 1.290(13) .
C7 C12 1.364(18) .
C7 C8 1.406(18) .
C8 F6 1.377(13) .
C8 C9 1.384(18) .
C9 F7 1.310(16) .
C9 C10 1.38(2) .
C10 F8 1.304(16) .
C10 C11 1.34(2) .
C11 F9 1.317(17) .
C11 C12 1.41(2) .
C12 F10 1.348(16) .
C13 C18 1.387(17) .
C13 C14 1.393(16) .
C14 F11 1.330(14) .
C14 C15 1.331(19) .
C15 F12 1.315(15) .
C15 C16 1.35(2) .
C16 F13 1.332(16) .
C16 C17 1.39(2) .
C17 F14 1.324(15) .
C17 C18 1.38(2) .
C18 F15 1.350(14) .
C19 C20 1.38(2) .
C19 C24 1.39(2) .
C20 F16 1.293(19) .
C20 C21 1.43(2) .
C21 F17 1.301(19) .
C21 C22 1.32(3) .
C22 F18 1.34(2) .
C22 C23 1.36(3) .
C23 F19 1.29(2) .
C23 C24 1.43(2) .
C24 F20 1.330(19) .
C25 C30 1.360(17) .
C25 C26 1.432(18) .
C26 F21 1.298(15) .
C26 C27 1.36(2) .
C27 C28 1.32(2) .
C27 F22 1.334(17) .
C28 F23 1.362(19) .
C28 C29 1.41(2) .
C29 F24 1.324(17) .
C29 C30 1.36(2) .
C30 F25 1.357(16) .
C31 C36 1.38(2) .
C31 C32 1.405(19) .
C32 C33 1.31(2) .
C32 F26 1.360(17) .
C33 F27 1.287(19) .
C33 C34 1.39(3) .
C34 F28 1.33(2) .
C34 C35 1.36(3) .
C35 F29 1.35(2) .
C35 C36 1.37(2) .
C36 F30 1.350(17) .
C37 C42 1.332(18) .
C37 C38 1.405(17) .
C38 C39 1.342(19) .
C38 F31 1.348(15) .
C39 F32 1.310(15) .
C39 C40 1.38(2) .
C40 F33 1.321(15) .
C40 C41 1.40(2) .
C41 F34 1.302(16) .
C41 C42 1.351(18) .
C42 F35 1.350(14) .
C43 C48 1.347(18) .
C43 C44 1.411(18) .
C44 C45 1.352(19) .
C44 F36 1.367(16) .
C45 C46 1.31(2) .
C45 F37 1.345(17) .
C46 C47 1.33(2) .
C46 F38 1.389(17) .
C47 F39 1.348(17) .
C47 C48 1.401(18) .
C48 F40 1.329(14) .
C49 C50 1.392(17) .
C49 C54 1.40(2) .
C50 F41 1.332(16) .
C50 C51 1.333(18) .
C51 F42 1.349(15) .
C51 C52 1.36(2) .
C52 F43 1.359(17) .
C52 C53 1.36(2) .
C53 C54 1.353(19) .
C53 F44 1.362(19) .
C54 F45 1.346(14) .
C55 C60 1.35(2) .
C55 C56 1.40(2) .
C56 F46 1.33(2) .
C56 C57 1.40(2) .
C57 C58 1.31(4) .
C57 F47 1.37(3) .
C58 F48 1.31(3) .
C58 C59 1.41(4) .
C59 F49 1.27(3) .
C59 C60 1.37(3) .
C60 F50 1.303(19) .
C61 C62 1.39(2) .
C61 C66 1.42(2) .
C62 F51 1.27(2) .
C62 C63 1.37(3) .
C63 C64 1.27(4) .
C63 F52 1.28(3) .
C64 F53 1.30(2) .
C64 C65 1.40(4) .
C65 F54 1.32(3) .
C65 C66 1.36(3) .
C66 F55 1.30(2) .
C67 C68 1.368(18) .
C67 C72 1.423(18) .
C68 F56 1.323(15) .
C68 C69 1.374(19) .
C69 F57 1.300(18) .
C69 C70 1.40(2) .
C70 F58 1.322(16) .
C70 C71 1.35(2) .
C71 F59 1.369(16) .
C71 C72 1.39(2) .
C72 F60 1.272(16) .
C73 C74 1.357(18) .
C73 C78 1.392(19) .
C74 F61 1.353(16) .
C74 C75 1.360(18) .
C75 F62 1.304(17) .
C75 C76 1.34(2) .
C76 F63 1.354(16) .
C76 C77 1.41(2) .
C77 F64 1.276(18) .
C77 C78 1.387(19) .
C78 F65 1.289(15) .
C79 C84 1.34(2) .
C79 C80 1.34(2) .
C80 F66 1.332(19) .
C80 C81 1.41(2) .
C81 C82 1.32(3) .
C81 F67 1.36(2) .
C82 C83 1.35(3) .
C82 F68 1.358(18) .
C83 F69 1.30(2) .
C83 C84 1.44(2) .
C84 F70 1.302(17) .
C85 C86 1.364(18) .
C85 C90 1.405(17) .
C86 F71 1.364(15) .
C86 C87 1.367(18) .
C87 F72 1.356(17) .
C87 C88 1.37(2) .
C88 F73 1.329(15) .
C88 C89 1.37(2) .
C89 C90 1.332(17) .
C89 F74 1.333(15) .
C90 F75 1.339(14) .
C91 C96 1.359(14) .
C91 C92 1.371(16) .
C92 C93 1.330(19) .
C92 F76 1.339(13) .
C93 F77 1.350(17) .
C93 C94 1.38(2) .
C94 C95 1.334(19) .
C94 F78 1.350(16) .
C95 F79 1.309(13) .
C95 C96 1.408(16) .
C96 F80 1.328(12) .
C97 C102 1.344(18) .
C97 C98 1.391(18) .
C98 F81 1.349(14) .
C98 C99 1.384(17) .
C99 F82 1.325(16) .
C99 C100 1.34(2) .
C100 F83 1.338(13) .
C100 C101 1.36(2) .
C101 F84 1.320(17) .
C101 C102 1.409(16) .
C102 F85 1.337(15) .
C103 C108 1.359(15) .
C103 C104 1.381(16) .
C104 C105 1.340(15) .
C104 F86 1.340(12) .
C105 F87 1.349(14) .
C105 C106 1.396(18) .
C106 C107 1.334(19) .
C106 F88 1.349(13) .
C107 F89 1.324(15) .
C107 C108 1.361(15) .
C108 F90 1.363(13) .
C109 C114 1.381(18) .
C109 C110 1.38(2) .
C110 C111 1.31(2) .
C110 F91 1.354(16) .
C111 C112 1.35(2) .
C111 F92 1.369(19) .
C112 F93 1.344(17) .
C112 C113 1.41(2) .
C113 F94 1.318(16) .
C113 C114 1.38(2) .
C114 F95 1.351(18) .
C115 C116 1.378(16) .
C115 C120 1.397(14) .
C116 F96 1.341(14) .
C116 C117 1.40(2) .
C117 F97 1.299(16) .
C117 C118 1.36(2) .
C118 C119 1.35(2) .
C118 F98 1.355(17) .
C119 C120 1.331(18) .
C119 F99 1.343(15) .
C120 F100 1.334(13) .
C121 C126 1.32(3) .
C121 C122 1.38(3) .
C122 C123 1.30(2) .
C123 C124 1.37(2) .
C124 C125 1.38(2) .
C125 C126 1.26(2) .
O21 C127 1.34(2) .
O21 C130 1.425(18) .
C127 C128 1.52(3) .
C128 C129 1.47(3) .
C129 C130 1.48(2) .
O22 C134 1.34(2) .
O22 C131 1.41(2) .
C131 C132 1.46(3) .
C132 C133 1.37(4) .
C133 C134 1.46(4) .
C135 C140 1.366(9) .
C135 C136 1.366(9) .
C136 C137 1.366(9) .
C137 C138 1.366(9) .
C138 C139 1.366(9) .
C139 C140 1.366(9) .
C141 C146 1.30(3) .
C141 C142 1.33(3) .
C142 C143 1.32(2) .
C143 C144 1.31(3) .
C144 C145 1.40(3) .
C145 C146 1.34(3) .
C147 C148 1.402(9) .
C147 C152 1.402(9) .
C148 C149 1.402(9) .
C149 C150 1.402(9) .
C150 C151 1.402(9) .
C151 C152 1.402(9) .
